data_7701198
loop_
_publ_author_name
'Li, Ge'
'Wang, Li'
'Han, Qingxin'
'Liu, Weisheng'

_publ_section_title
;
 Construction of homochiral alkaline-lanthanide heteronuclear helicates
 with Na<sup>+</sup>-selective bonding in the self-assembly process.
;
_journal_issue 39
_journal_name_full 'Dalton transactions (Cambridge, England : 2003)'
_journal_page_first 14595
_journal_page_last 14599
_journal_paper_doi 10.1039/c9dt02483b
_journal_volume 48
_journal_year 2019
_chemical_absolute_configuration ad
_chemical_formula_moiety 'C120 H104 Dy4 N16 O25, 2(N O3), 5(H2 O), C2 H3 N'
_chemical_formula_sum 'C122 H117 Dy4 N19 O36'
_chemical_formula_weight 3075.34
_space_group_crystal_system orthorhombic
_space_group_IT_number 19
_space_group_name_Hall 'P 2ac 2ab'
_space_group_name_H-M_alt 'P 21 21 21'
_symmetry_space_group_name_Hall 'P 2ac 2ab'
_symmetry_space_group_name_H-M 'P 21 21 21'
_atom_sites_solution_hydrogens mixed
_atom_sites_solution_primary iterative
_audit_creation_date 2019-08-04
_audit_creation_method
;
Olex2 1.2
(compiled 2018.05.29 svn.r3508 for OlexSys, GUI svn.r5506)
;
_audit_update_record
;
2019-08-20 deposited with the CCDC.    2019-09-06 downloaded from the CCDC.
;
_cell_angle_alpha 90
_cell_angle_beta 90
_cell_angle_gamma 90
_cell_formula_units_Z 4
_cell_length_a 16.5304(4)
_cell_length_b 21.5083(5)
_cell_length_c 34.7813(7)
_cell_measurement_reflns_used 9983
_cell_measurement_temperature 153.15
_cell_measurement_theta_max 66.626
_cell_measurement_theta_min 2.960
_cell_volume 12366.2(5)
_computing_cell_refinement 'SAINT V8.38A (?, 2016)'
_computing_data_collection 'SAINT V8.38A (?, 2016)'
_computing_data_reduction 'SAINT V8.38A (?, 2016)'
_computing_molecular_graphics 'Olex2 (Dolomanov et al., 2009)'
_computing_publication_material 'Olex2 (Dolomanov et al., 2009)'
_computing_structure_refinement 'ShelXL (Sheldrick, 2015)'
_computing_structure_solution 'olex2.solve (Bourhis et al., 2015)'
_diffrn_ambient_temperature 153.15
_diffrn_measured_fraction_theta_full 0.997
_diffrn_measured_fraction_theta_max 0.997
_diffrn_measurement_device_type 'CCD Area Detector'
_diffrn_radiation_type CuK\a
_diffrn_radiation_wavelength 1.54178
_diffrn_reflns_av_R_equivalents 0.0541
_diffrn_reflns_av_unetI/netI 0.0547
_diffrn_reflns_Laue_measured_fraction_full 0.997
_diffrn_reflns_Laue_measured_fraction_max 0.997
_diffrn_reflns_limit_h_max 19
_diffrn_reflns_limit_h_min -15
_diffrn_reflns_limit_k_max 25
_diffrn_reflns_limit_k_min -25
_diffrn_reflns_limit_l_max 41
_diffrn_reflns_limit_l_min -41
_diffrn_reflns_number 92156
_diffrn_reflns_point_group_measured_fraction_full 0.953
_diffrn_reflns_point_group_measured_fraction_max 0.953
_diffrn_reflns_theta_full 66.632
_diffrn_reflns_theta_max 66.632
_diffrn_reflns_theta_min 2.415
_exptl_absorpt_coefficient_mu 13.459
_exptl_absorpt_correction_T_max 0.7528
_exptl_absorpt_correction_T_min 0.3963
_exptl_absorpt_correction_type multi-scan
_exptl_absorpt_process_details
;
SADABS-2016/2 (Bruker,2016/2) was used for absorption correction.
wR2(int) was 0.1465 before and 0.0998 after correction.
The Ratio of minimum to maximum transmission is 0.5264.
The \l/2 correction factor is Not present.
;
_exptl_crystal_colour colourless
_exptl_crystal_colour_primary colourless
_exptl_crystal_density_diffrn 1.652
_exptl_crystal_description block
_exptl_crystal_F_000 6136
_exptl_crystal_size_max 0.13
_exptl_crystal_size_mid 0.1
_exptl_crystal_size_min 0.05
_refine_diff_density_max 1.726
_refine_diff_density_min -1.685
_refine_diff_density_rms 0.125
_refine_ls_abs_structure_details
;
 Refined as an inversion twin.
;
_refine_ls_abs_structure_Flack 0.050(4)
_refine_ls_extinction_method none
_refine_ls_goodness_of_fit_ref 1.022
_refine_ls_hydrogen_treatment constr
_refine_ls_matrix_type full
_refine_ls_number_parameters 1918
_refine_ls_number_reflns 20869
_refine_ls_number_restraints 1794
_refine_ls_restrained_S_all 1.006
_refine_ls_R_factor_all 0.0417
_refine_ls_R_factor_gt 0.0401
_refine_ls_shift/su_max 0.010
_refine_ls_shift/su_mean 0.000
_refine_ls_structure_factor_coef Fsqd
_refine_ls_weighting_details 'w=1/[\s^2^(Fo^2^)+(0.0581P)^2^+28.6735P] where P=(Fo^2^+2Fc^2^)/3'
_refine_ls_weighting_scheme calc
_refine_ls_wR_factor_gt 0.1051
_refine_ls_wR_factor_ref 0.1061
_reflns_Friedel_coverage 0.766
_reflns_Friedel_fraction_full 0.903
_reflns_Friedel_fraction_max 0.903
_reflns_number_gt 19872
_reflns_number_total 20869
_reflns_threshold_expression 'I > 2\s(I)'
_cod_data_source_file c9dt02483b2.cif
_cod_data_source_block 2b
_cod_depositor_comments 'Adding full bibliography for 7701197--7701200.cif.'
_cod_database_code 7701198
_shelx_shelxl_version_number 2018/3
_shelx_space_group_comment
;
The symmetry employed for this shelxl refinement is uniquely defined
by the following loop, which should always be used as a source of
symmetry information in preference to the above space-group names.
They are only intended as comments.
;
_shelx_estimated_absorpt_t_max 0.553
_shelx_estimated_absorpt_t_min 0.274
_olex2_refinement_description
;
1. Twinned data refinement
 Scales: 0.950(4)
 0.050(4)
2. Fixed Uiso
 At 1.2 times of:
  All C(H) groups, All C(H,H) groups, All N(H) groups
 At 1.5 times of:
  All C(H,H,H) groups, All O(H) groups, All O(H,H) groups
3. Restrained distances
 O36-N19 = N19-O35
 1.2 with sigma of 0.02
 N19-O34
 1.2 with sigma of 0.02
4. Uiso/Uaniso restraints and constraints
Uanis(O1) \\sim Ueq, Uanis(C23) \\sim Ueq: with sigma of 0.001 and sigma for
terminal atoms of 0.002
Uanis(N23) \\sim Ueq, Uanis(C125) \\sim Ueq, Uanis(C126) \\sim Ueq, Uanis(O25)
\\sim Ueq, Uanis(N17) \\sim Ueq, Uanis(O26) \\sim Ueq, Uanis(O27) \\sim Ueq,
Uanis(C70) \\sim Ueq: with sigma of 0.001 and sigma for terminal atoms of 0.002
Uanis(N19) \\sim Ueq, Uanis(O35) \\sim Ueq, Uanis(O34) \\sim Ueq, Uanis(O36)
\\sim Ueq: with sigma of 0.001 and sigma for terminal atoms of 0.002
Uanis(C52) \\sim Ueq, Uanis(C53) \\sim Ueq, Uanis(C54) \\sim Ueq, Uanis(C55)
\\sim Ueq, Uanis(C56) \\sim Ueq, Uanis(C57) \\sim Ueq, Uanis(C52A) \\sim Ueq,
Uanis(C57A) \\sim Ueq, Uanis(C56A) \\sim Ueq, Uanis(C55A) \\sim Ueq,
Uanis(C54A) \\sim Ueq, Uanis(C53A) \\sim Ueq: with sigma of 0.001 and sigma for
terminal atoms of 0.002
Uanis(C67) \\sim Ueq, Uanis(C68) \\sim Ueq, Uanis(C69) \\sim Ueq, Uanis(C70)
\\sim Ueq, Uanis(C71) \\sim Ueq, Uanis(C72) \\sim Ueq, Uanis(C68A) \\sim Ueq,
Uanis(C69A) \\sim Ueq, Uanis(C70A) \\sim Ueq, Uanis(C71A) \\sim Ueq,
Uanis(C72A) \\sim Ueq: with sigma of 0.005 and sigma for terminal atoms of 0.01
Uanis(C86) \\sim Ueq, Uanis(C87) \\sim Ueq, Uanis(C82) \\sim Ueq, Uanis(C82A)
\\sim Ueq, Uanis(C86A) \\sim Ueq, Uanis(C87A) \\sim Ueq, Uanis(C83) \\sim Ueq,
Uanis(C83A) \\sim Ueq, Uanis(C84A) \\sim Ueq, Uanis(C84) \\sim Ueq, Uanis(C85)
\\sim Ueq, Uanis(C85A) \\sim Ueq: with sigma of 0.005 and sigma for terminal
atoms of 0.01
Uanis(C1A) \\sim Ueq, Uanis(C102) \\sim Ueq, Uanis(C103) \\sim Ueq, Uanis(C1B)
\\sim Ueq, Uanis(C104) \\sim Ueq, Uanis(C1C) \\sim Ueq, Uanis(C105) \\sim Ueq,
Uanis(C1D) \\sim Ueq, Uanis(C106) \\sim Ueq, Uanis(C1E) \\sim Ueq: with sigma
of 0.005 and sigma for terminal atoms of 0.01
Uanis(O39) \\sim Ueq: with sigma of 0.01 and sigma for terminal atoms of 0.02
Uanis(O22) \\sim Ueq: with sigma of 0.001 and sigma for terminal atoms of 0.002
Uanis(N11) \\sim Ueq: with sigma of 0.005 and sigma for terminal atoms of 0.01
5. Rigid body (RIGU) restrains
 C1, C2, C3, C4, C5, C6, C7, C8, C9, C10, C11, C12, C13, C14, C15, C16, C17,
 C18, C19, C20, C21, C22, C23, C24, C25, C26, C27, C28, C29, C30, C31, C32, C33,
  C35, C36, C37, C38, C39, C40, C41, C42, C43, C44, C45, C46, C47, C48, C49,
 C50, C51, C52, C53, C54, C55, C56, C57, C58, C59, C60, C61, C62, C63, C64, C65,
  C66, C67, C68, C69, C70, C71, C72, C73, C74, C75, C76, C77, C78, C79, C80,
 C81, C82, C83, C84, C85, C86, C87, C88, C89, C90, C91, C92, C93, C94, C95, C96,
  C97, C98, C99, C100, C101, C102, C103, C104, C105, C106, C107, C108, C109,
 C110, C111, C112, C113, C114, C115, C116, C117, C118, C119, C120, C121, C122,
 C124, C125, C126, C82A, C83A, C84A, C85A, C86A, C87A, C52A, C57A, C56A, C55A,
 C54A, C53A, C51A, C68A, C69A, C70A, C71A, C72A, C1A, C1B, C1C, C1D, C1E, N1,
 N2, N3, N4, N5, N7, N8, N9, N10, N11, N12, N13, N14, N15, N16, N20, N17, N18,
 N21, N19, N23, O1, O2, O3, O4, O5, O6, O7, O8, O9, O10, O11, O12, O13, O14,
 O15, O16, O17, O18, O19, O20, O21, O22, O23, O24, O37, O25, O26, O27, O28, O29,
  O30, O31, O32, O33, O35, O34, O36, O38, O39, O14A
 with sigma for 1-2 distances of 0.001 and sigma for 1-3 distances of 0.002
6. Others
 Sof(H81A)=Sof(C82A)=Sof(C83A)=Sof(H83A)=Sof(C84A)=Sof(H84A)=Sof(C85A)=
 Sof(H85A)=Sof(C86A)=Sof(H86A)=Sof(C87A)=Sof(H87A)=1-FVAR(1)
 Sof(H81)=Sof(C82)=Sof(C83)=Sof(H83)=Sof(C84)=Sof(H84)=Sof(C85)=Sof(H85)=
 Sof(C86)=Sof(H86)=Sof(C87)=Sof(H87)=FVAR(1)
 Sof(C52A)=Sof(C57A)=Sof(H57A)=Sof(C56A)=Sof(H56A)=Sof(C55A)=Sof(H55A)=
 Sof(C54A)=Sof(H54A)=Sof(C53A)=Sof(H53A)=Sof(C51A)=Sof(H51A)=Sof(O14A)=
 Sof(H14B)=1-FVAR(2)
 Sof(O14)=Sof(H14)=Sof(C51)=Sof(H51)=Sof(C52)=Sof(C53)=Sof(H53)=Sof(C54)=
 Sof(H54)=Sof(C55)=Sof(H55)=Sof(C56)=Sof(H56)=Sof(C57)=Sof(H57)=FVAR(2)
 Sof(C68A)=Sof(H68A)=Sof(C69A)=Sof(H69A)=Sof(C70A)=Sof(H70A)=Sof(C71A)=
 Sof(H71A)=Sof(C72A)=Sof(H72A)=1-FVAR(3)
 Sof(C68)=Sof(H68)=Sof(C69)=Sof(H69)=Sof(C70)=Sof(H70)=Sof(C71)=Sof(H71)=
 Sof(C72)=Sof(H72)=FVAR(3)
 Sof(C1A)=Sof(H1A)=Sof(C1B)=Sof(H1B)=Sof(C1C)=Sof(H1C)=Sof(C1D)=Sof(H1D)=
 Sof(C1E)=Sof(H1E)=1-FVAR(4)
 Sof(C102)=Sof(H102)=Sof(C103)=Sof(H103)=Sof(C104)=Sof(H104)=Sof(C105)=
 Sof(H105)=Sof(C106)=Sof(H106)=FVAR(4)
 Fixed Sof: O25(0.5) O26(0.5) O27(0.5) N17(0.5) C122(0.5) N21(0.5) C124(0.5)
 H12B(0.5) H12C(0.5) H12D(0.5) O35(0.5) N19(0.5) O34(0.5) O36(0.5) C125(0.5)
 N23(0.5) C126(0.5) H12E(0.5) H12F(0.5) H12G(0.5)
7.a Riding coordinates:
 O4(H4), O7(H7), O10(H10), O17(H17), O20(H20), O22(H22), O24(H24), O31(H31A,
 H31B), O32(H32A,H32B), O33(H33A,H33B), O38(H38A,H38B), O39(H39A,H39B)
7.b Ternary CH refined with riding coordinates:
 C5(H5A), C20(H20A), C36(H36), C51(H51), C66(H66), C81(H81), C81(H81A),
 C100(H100), C115(H115), C51A(H51A)
7.c Aromatic/amide H refined with riding coordinates:
 N2(H2), N4(H4A), N5(H5), N8(H8), N10(H10A), N12(H12), N13(H13), N15(H15),
 C3(H3), C7(H7A), C8(H8A), C9(H9), C10(H10B), C11(H11), C12(H12A), C13(H13A),
 C14(H14A), C15(H15A), C18(H18), C22(H22A), C23(H23), C24(H24A), C25(H25),
 C26(H26), C27(H27), C28(H28), C29(H29), C30(H30), C33(H33), C38(H38), C39(H39),
  C40(H40), C41(H41), C42(H42), C43(H43), C44(H44), C45(H45), C46(H46),
 C49(H49), C53(H53), C54(H54), C55(H55), C56(H56), C57(H57), C58(H58), C59(H59),
  C60(H60), C61(H61), C64(H64), C68(H68), C69(H69), C70(H70), C71(H71),
 C72(H72), C73(H73), C74(H74), C75(H75), C76(H76), C79(H79), C83(H83), C84(H84),
  C85(H85), C86(H86), C87(H87), C88(H88), C89(H89), C90(H90), C91(H91),
 C93(H93), C96(H96), C97(H97), C98(H98), C99(H99), C102(H102), C103(H103),
 C104(H104), C105(H105), C106(H106), C108(H108), C111(H111), C112(H112),
 C113(H113), C114(H114), C117(H117), C118(H118), C119(H119), C120(H120),
 C121(H121), C83A(H83A), C84A(H84A), C85A(H85A), C86A(H86A), C87A(H87A),
 C57A(H57A), C56A(H56A), C55A(H55A), C54A(H54A), C53A(H53A), C68A(H68A),
 C69A(H69A), C70A(H70A), C71A(H71A), C72A(H72A), C1A(H1A), C1B(H1B), C1C(H1C),
 C1D(H1D), C1E(H1E)
7.d Idealised Me refined as rotating group:
 C124(H12B,H12C,H12D), C126(H12E,H12F,H12G)
7.e Idealised tetrahedral OH refined as rotating group:
 O14(H14), O14A(H14B)
;
_olex2_submission_special_instructions 'No special instructions were received'

loop_
_space_group_symop_operation_xyz
'x, y, z'
'-x+1/2, -y, z+1/2'
'-x, y+1/2, -z+1/2'
'x+1/2, -y+1/2, -z'

loop_
_atom_site_label
_atom_site_type_symbol
_atom_site_fract_x
_atom_site_fract_y
_atom_site_fract_z
_atom_site_U_iso_or_equiv
_atom_site_adp_type
_atom_site_occupancy
_atom_site_site_symmetry_order
_atom_site_calc_flag
_atom_site_refinement_flags_posn
_atom_site_refinement_flags_adp
_atom_site_refinement_flags_occupancy
_atom_site_disorder_assembly
_atom_site_disorder_group
Dy1 Dy 0.41011(2) 0.49140(2) 0.68710(2) 0.00669(10) Uani 1 1 d . . . . .
Dy2 Dy 0.19632(2) 0.51928(2) 0.68884(2) 0.00774(10) Uani 1 1 d . . . . .
Dy3 Dy 0.18957(2) 0.52021(2) 0.58681(2) 0.00858(11) Uani 1 1 d . . . . .
Dy4 Dy 0.40172(2) 0.49453(2) 0.58494(2) 0.00741(10) Uani 1 1 d . . . . .
O1 O 0.2994(3) 0.5051(2) 0.63711(14) 0.0100(9) Uani 1 1 d . U . . .
O2 O 0.3223(3) 0.5708(2) 0.70201(13) 0.0094(10) Uani 1 1 d . U . . .
O3 O 0.4560(3) 0.4114(3) 0.73016(14) 0.0135(10) Uani 1 1 d . U . . .
O4 O 0.4305(3) 0.3549(3) 0.82371(16) 0.0208(12) Uani 1 1 d . U . . .
H4 H 0.414559 0.383731 0.838739 0.031 Uiso 1 1 d R . . . .
O5 O 0.2865(3) 0.4403(2) 0.70444(13) 0.0094(10) Uani 1 1 d . U . . .
O6 O 0.1585(3) 0.6047(3) 0.72902(15) 0.0158(11) Uani 1 1 d . U . . .
O7 O 0.1465(5) 0.6539(3) 0.82708(17) 0.0356(16) Uani 1 1 d . U . . .
H7 H 0.175472 0.683435 0.834832 0.053 Uiso 1 1 d R . . . .
O8 O 0.1504(3) 0.4554(2) 0.63664(14) 0.0095(9) Uani 1 1 d . U . . .
O9 O 0.1763(3) 0.5897(2) 0.63999(14) 0.0103(9) Uani 1 1 d . U . . .
O10 O -0.1212(4) 0.4418(4) 0.7284(2) 0.0396(17) Uani 1 1 d . U . . .
H10 H -0.149403 0.475318 0.729959 0.059 Uiso 1 1 d R . . . .
O11 O 0.2831(3) 0.4413(2) 0.57014(14) 0.0108(10) Uani 1 1 d . U . . .
O12 O 0.4196(3) 0.4207(2) 0.63709(14) 0.0097(9) Uani 1 1 d . U . . .
O13 O 0.5209(3) 0.5512(2) 0.71170(14) 0.0138(10) Uani 1 1 d . U . . .
O14 O 0.7322(6) 0.5412(6) 0.7321(3) 0.031(3) Uani 0.658(17) 1 d . U P A 1
H14 H 0.766172 0.558404 0.717642 0.047 Uiso 0.658(17) 1 calc GR . P A 1
O15 O 0.4523(3) 0.5541(2) 0.63472(14) 0.0097(9) Uani 1 1 d . U . . .
O16 O 0.4706(3) 0.4081(3) 0.55593(15) 0.0165(11) Uani 1 1 d . U . . .
O17 O 0.6686(4) 0.3521(3) 0.5337(2) 0.0346(15) Uani 1 1 d . U . . .
H17 H 0.685218 0.341695 0.555615 0.052 Uiso 1 1 d R . . . .
O18 O 0.3069(3) 0.5751(2) 0.57382(14) 0.0113(10) Uani 1 1 d . U . . .
O19 O 0.1183(3) 0.4577(3) 0.53862(15) 0.0211(12) Uani 1 1 d . U . . .
O20 O 0.1135(5) 0.4377(4) 0.43644(16) 0.0378(17) Uani 1 1 d . U . . .
H20 H 0.148200 0.413784 0.426736 0.057 Uiso 1 1 d R . . . .
O21 O 0.4693(3) 0.5673(3) 0.54245(15) 0.0159(11) Uani 1 1 d . U . . .
O22 O 0.4637(5) 0.6229(4) 0.4459(2) 0.0446(17) Uani 1 1 d . U . . .
H22 H 0.417374 0.638997 0.440812 0.067 Uiso 1 1 d R . . . .
O23 O 0.1113(3) 0.6051(3) 0.56318(14) 0.0164(11) Uani 1 1 d . U . . .
O24 O -0.0933(3) 0.6481(3) 0.54372(17) 0.0252(13) Uani 1 1 d . U . . .
H24 H -0.116355 0.667630 0.562166 0.038 Uiso 1 1 d R . . . .
N1 N 0.4031(4) 0.5147(3) 0.76160(16) 0.0113(11) Uani 1 1 d . U . . .
N2 N 0.4311(4) 0.4665(3) 0.78423(16) 0.0128(11) Uani 1 1 d . U . . .
H2 H 0.433158 0.469438 0.809446 0.015 Uiso 1 1 calc R . . . .
N3 N 0.2092(4) 0.5043(3) 0.76318(17) 0.0125(11) Uani 1 1 d . U . . .
N4 N 0.1841(4) 0.5554(3) 0.78476(18) 0.0164(12) Uani 1 1 d . U . . .
H4A H 0.183780 0.554968 0.810063 0.020 Uiso 1 1 calc R . . . .
N5 N -0.0098(4) 0.5156(4) 0.7005(2) 0.0227(14) Uani 1 1 d . U . . .
H5 H -0.061955 0.523893 0.700973 0.027 Uiso 1 1 calc R . . . .
O37 O 0.0935(3) 0.4525(2) 0.71663(14) 0.0152(10) Uani 1 1 d . U . . .
N7 N 0.5592(4) 0.4491(3) 0.67516(17) 0.0140(11) Uani 1 1 d . U . . .
N8 N 0.6182(4) 0.4851(4) 0.6919(2) 0.0234(14) Uani 1 1 d . U . . .
H8 H 0.669657 0.474795 0.690982 0.028 Uiso 1 1 calc R . . . .
N9 N 0.5614(3) 0.4944(3) 0.58801(17) 0.0122(11) Uani 1 1 d . U . . .
N10 N 0.5962(4) 0.4446(3) 0.56852(18) 0.0160(12) Uani 1 1 d . U . . .
H10A H 0.649012 0.440660 0.566197 0.019 Uiso 1 1 calc R . . . .
N11 N 0.2099(4) 0.5482(3) 0.51399(17) 0.0161(12) Uani 1 1 d . U . . .
N12 N 0.1702(4) 0.5102(4) 0.48848(18) 0.0215(13) Uani 1 1 d . U . . .
H12 H 0.172787 0.516361 0.463497 0.026 Uiso 1 1 calc R . . . .
N13 N 0.4132(4) 0.5284(4) 0.48871(18) 0.0257(14) Uani 1 1 d . U . . .
H13 H 0.407725 0.529269 0.463545 0.031 Uiso 1 1 calc R . . . .
N14 N 0.3768(4) 0.4831(3) 0.51094(16) 0.0160(11) Uani 1 1 d . U . . .
N15 N -0.0089(4) 0.5616(3) 0.57817(19) 0.0180(13) Uani 1 1 d . U . . .
H15 H -0.062033 0.563399 0.577619 0.022 Uiso 1 1 calc R . . . .
N16 N 0.0308(3) 0.5126(3) 0.59529(16) 0.0129(11) Uani 1 1 d . U . . .
C1 C 0.3295(4) 0.6227(3) 0.7232(2) 0.0100(12) Uani 1 1 d . U . . .
C2 C 0.3588(5) 0.6215(4) 0.7612(2) 0.0151(14) Uani 1 1 d . U . . .
C3 C 0.3879(5) 0.5656(4) 0.7800(2) 0.0149(14) Uani 1 1 d . U . . .
H3 H 0.396255 0.566399 0.807019 0.018 Uiso 1 1 calc R . . . .
C4 C 0.4547(5) 0.4157(4) 0.7661(2) 0.0120(13) Uani 1 1 d . U . . .
C5 C 0.4823(5) 0.3610(4) 0.7911(2) 0.0159(13) Uani 1 1 d . U . . .
H5A H 0.478618 0.321995 0.775512 0.019 Uiso 1 1 calc R . . . .
C6 C 0.5686(5) 0.3693(3) 0.8039(2) 0.0149(13) Uani 1 1 d . U . . .
C7 C 0.5905(6) 0.3552(5) 0.8417(2) 0.029(2) Uani 1 1 d . U . . .
H7A H 0.550826 0.340820 0.859335 0.035 Uiso 1 1 calc R . . . .
C8 C 0.6709(6) 0.3621(6) 0.8535(3) 0.042(2) Uani 1 1 d . U . . .
H8A H 0.685573 0.353519 0.879377 0.050 Uiso 1 1 calc R . . . .
C9 C 0.7294(6) 0.3816(5) 0.8273(3) 0.035(2) Uani 1 1 d . U . . .
H9 H 0.784193 0.385470 0.835228 0.042 Uiso 1 1 calc R . . . .
C10 C 0.7079(6) 0.3952(4) 0.7903(3) 0.0296(18) Uani 1 1 d . U . . .
H10B H 0.747916 0.409029 0.772591 0.036 Uiso 1 1 calc R . . . .
C11 C 0.6283(5) 0.3890(4) 0.7783(3) 0.0228(16) Uani 1 1 d . U . . .
H11 H 0.614304 0.398212 0.752403 0.027 Uiso 1 1 calc R . . . .
C12 C 0.3594(6) 0.6769(4) 0.7828(3) 0.0271(19) Uani 1 1 d . U . . .
H12A H 0.377313 0.675960 0.808710 0.033 Uiso 1 1 calc R . . . .
C13 C 0.3345(7) 0.7325(4) 0.7669(3) 0.031(2) Uani 1 1 d . U . . .
H13A H 0.335011 0.769630 0.781724 0.037 Uiso 1 1 calc R . . . .
C14 C 0.3087(6) 0.7334(4) 0.7290(3) 0.0260(18) Uani 1 1 d . U . . .
H14A H 0.293329 0.771728 0.717573 0.031 Uiso 1 1 calc R . . . .
C15 C 0.3050(5) 0.6792(4) 0.7075(2) 0.0165(15) Uani 1 1 d . U . . .
H15A H 0.285599 0.680627 0.681780 0.020 Uiso 1 1 calc R . . . .
C16 C 0.2805(4) 0.3916(3) 0.7274(2) 0.0097(12) Uani 1 1 d . U . . .
C17 C 0.2511(5) 0.3966(4) 0.7657(2) 0.0133(13) Uani 1 1 d . U . . .
C18 C 0.2253(5) 0.4547(4) 0.7829(2) 0.0158(14) Uani 1 1 d . U . . .
H18 H 0.219905 0.456485 0.810043 0.019 Uiso 1 1 calc R . . . .
C19 C 0.1608(5) 0.6042(4) 0.7648(2) 0.0150(14) Uani 1 1 d . U . . .
C20 C 0.1305(6) 0.6613(4) 0.7868(2) 0.0241(15) Uani 1 1 d . U . . .
H20A H 0.158715 0.699368 0.777142 0.029 Uiso 1 1 calc R . . . .
C21 C 0.0395(6) 0.6671(4) 0.7793(3) 0.0260(15) Uani 1 1 d . U . . .
C22 C -0.0144(7) 0.6252(6) 0.7962(4) 0.048(3) Uani 1 1 d . U . . .
H22A H 0.005785 0.594646 0.813431 0.057 Uiso 1 1 calc R . . . .
C23 C -0.0963(8) 0.6271(6) 0.7885(4) 0.053(2) Uani 1 1 d . U . . .
H23 H -0.132538 0.598852 0.800512 0.063 Uiso 1 1 calc R . . . .
C24 C -0.1247(7) 0.6717(6) 0.7624(3) 0.044(2) Uani 1 1 d . U . . .
H24A H -0.180606 0.672844 0.756002 0.053 Uiso 1 1 calc R . . . .
C25 C -0.0733(7) 0.7134(5) 0.7460(3) 0.041(2) Uani 1 1 d . U . . .
H25 H -0.093733 0.744265 0.729019 0.049 Uiso 1 1 calc R . . . .
C26 C 0.0098(6) 0.7111(5) 0.7542(3) 0.0319(18) Uani 1 1 d . U . . .
H26 H 0.045628 0.739907 0.742365 0.038 Uiso 1 1 calc R . . . .
C27 C 0.2488(5) 0.3433(4) 0.7892(2) 0.0190(15) Uani 1 1 d . U . . .
H27 H 0.230449 0.347122 0.814982 0.023 Uiso 1 1 calc R . . . .
C28 C 0.2722(5) 0.2863(4) 0.7760(3) 0.0225(15) Uani 1 1 d . U . . .
H28 H 0.269469 0.250835 0.792185 0.027 Uiso 1 1 calc R . . . .
C29 C 0.3001(5) 0.2810(4) 0.7385(2) 0.0225(16) Uani 1 1 d . U . . .
H29 H 0.316140 0.241440 0.728988 0.027 Uiso 1 1 calc R . . . .
C30 C 0.3050(5) 0.3328(4) 0.7146(2) 0.0149(14) Uani 1 1 d . U . . .
H30 H 0.325189 0.328146 0.689191 0.018 Uiso 1 1 calc R . . . .
C31 C 0.1398(4) 0.6457(3) 0.6388(2) 0.0117(12) Uani 1 1 d . U . . .
C32 C 0.0621(5) 0.6556(4) 0.6537(2) 0.0182(14) Uani 1 1 d . U . . .
C33 C 0.0148(5) 0.6081(4) 0.6730(2) 0.0195(15) Uani 1 1 d . U . . .
H33 H -0.040529 0.616256 0.678252 0.023 Uiso 1 1 calc R . . . .
N20 N 0.0445(4) 0.5553(3) 0.68321(18) 0.0152(12) Uani 1 1 d . U . . .
C35 C 0.0196(5) 0.4646(4) 0.7165(2) 0.0169(13) Uani 1 1 d . U . . .
C36 C -0.0411(5) 0.4212(5) 0.7364(3) 0.0243(16) Uani 1 1 d . U . . .
H36 H -0.033916 0.377835 0.726576 0.029 Uiso 1 1 calc R . . . .
C37 C -0.0255(5) 0.4226(4) 0.7788(3) 0.0264(16) Uani 1 1 d . U . . .
C38 C -0.0722(7) 0.4593(5) 0.8027(3) 0.040(2) Uani 1 1 d . U . . .
H38 H -0.116467 0.482047 0.792383 0.048 Uiso 1 1 calc R . . . .
C39 C -0.0549(8) 0.4632(7) 0.8415(3) 0.054(3) Uani 1 1 d . U . . .
H39 H -0.087942 0.487831 0.857877 0.065 Uiso 1 1 calc R . . . .
C40 C 0.0106(8) 0.4312(7) 0.8567(3) 0.057(3) Uani 1 1 d . U . . .
H40 H 0.023931 0.435075 0.883163 0.068 Uiso 1 1 calc R . . . .
C41 C 0.0561(8) 0.3937(7) 0.8329(3) 0.057(3) Uani 1 1 d . U . . .
H41 H 0.099186 0.369799 0.843267 0.068 Uiso 1 1 calc R . . . .
C42 C 0.0393(6) 0.3904(5) 0.7937(3) 0.037(2) Uani 1 1 d . U . . .
H42 H 0.072530 0.366086 0.777310 0.045 Uiso 1 1 calc R . . . .
C43 C 0.0239(6) 0.7143(4) 0.6483(3) 0.0272(17) Uani 1 1 d . U . . .
H43 H -0.029505 0.720549 0.657525 0.033 Uiso 1 1 calc R . . . .
C44 C 0.0630(6) 0.7616(4) 0.6300(3) 0.0334(19) Uani 1 1 d . U . . .
H44 H 0.036696 0.800392 0.626315 0.040 Uiso 1 1 calc R . . . .
C45 C 0.1423(6) 0.7526(4) 0.6166(3) 0.0282(18) Uani 1 1 d . U . . .
H45 H 0.170297 0.785824 0.604516 0.034 Uiso 1 1 calc R . . . .
C46 C 0.1799(5) 0.6957(4) 0.6210(2) 0.0189(15) Uani 1 1 d . U . . .
H46 H 0.233529 0.690189 0.611837 0.023 Uiso 1 1 calc R . . . .
C47 C 0.4529(4) 0.3645(3) 0.6326(2) 0.0118(12) Uani 1 1 d . U . . .
C48 C 0.5320(5) 0.3508(4) 0.6441(2) 0.0144(13) Uani 1 1 d . U . . .
C49 C 0.5844(5) 0.3963(4) 0.6629(2) 0.0168(14) Uani 1 1 d . U . . .
H49 H 0.639911 0.386313 0.666117 0.020 Uiso 1 1 calc R . . . .
C50 C 0.5928(5) 0.5372(4) 0.7099(2) 0.0183(14) Uani 1 1 d . U . . .
C51 C 0.6574(9) 0.5741(8) 0.7301(4) 0.021(2) Uani 0.658(17) 1 d . U P A 1
H51 H 0.666466 0.613410 0.715364 0.026 Uiso 0.658(17) 1 calc R . P A 1
C52 C 0.6287(9) 0.5913(8) 0.7702(5) 0.024(2) Uani 0.658(17) 1 d . U P A 1
C53 C 0.5789(11) 0.6429(9) 0.7764(6) 0.025(3) Uani 0.658(17) 1 d . U P A 1
H53 H 0.564835 0.668479 0.755108 0.031 Uiso 0.658(17) 1 calc R . P A 1
C54 C 0.5499(10) 0.6579(8) 0.8121(5) 0.031(3) Uani 0.658(17) 1 d . U P A 1
H54 H 0.520311 0.695140 0.816191 0.037 Uiso 0.658(17) 1 calc R . P A 1
C55 C 0.5653(10) 0.6160(8) 0.8426(5) 0.034(3) Uani 0.658(17) 1 d . U P A 1
H55 H 0.543038 0.624175 0.867269 0.041 Uiso 0.658(17) 1 calc R . P A 1
C56 C 0.6121(11) 0.5637(8) 0.8372(4) 0.034(3) Uani 0.658(17) 1 d . U P A 1
H56 H 0.621686 0.535851 0.857929 0.040 Uiso 0.658(17) 1 calc R . P A 1
C57 C 0.6453(9) 0.5519(7) 0.8007(4) 0.030(2) Uani 0.658(17) 1 d . U P A 1
H57 H 0.679294 0.516847 0.797014 0.036 Uiso 0.658(17) 1 calc R . P A 1
C58 C 0.5661(5) 0.2924(4) 0.6356(2) 0.0215(15) Uani 1 1 d . U . . .
H58 H 0.619954 0.283856 0.643492 0.026 Uiso 1 1 calc R . . . .
C59 C 0.5232(6) 0.2475(4) 0.6163(3) 0.0261(16) Uani 1 1 d . U . . .
H59 H 0.547384 0.208687 0.610151 0.031 Uiso 1 1 calc R . . . .
C60 C 0.4434(6) 0.2603(4) 0.6057(3) 0.0247(16) Uani 1 1 d . U . . .
H60 H 0.412456 0.229288 0.592979 0.030 Uiso 1 1 calc R . . . .
C61 C 0.4088(5) 0.3174(3) 0.6137(2) 0.0195(15) Uani 1 1 d . U . . .
H61 H 0.354383 0.325043 0.606242 0.023 Uiso 1 1 calc R . . . .
C62 C 0.5074(4) 0.5996(3) 0.6357(2) 0.0113(12) Uani 1 1 d . U . . .
C63 C 0.5840(5) 0.5937(4) 0.6178(2) 0.0156(13) Uani 1 1 d . U . . .
C64 C 0.6095(5) 0.5376(4) 0.5975(2) 0.0188(15) Uani 1 1 d . U . . .
H64 H 0.665088 0.533319 0.591092 0.023 Uiso 1 1 calc R . . . .
C65 C 0.5449(5) 0.4029(4) 0.5535(2) 0.0160(13) Uani 1 1 d . U . . .
C66 C 0.5831(6) 0.3482(4) 0.5327(3) 0.0256(15) Uani 1 1 d . U . . .
H66 H 0.565660 0.308697 0.545454 0.031 Uiso 1 1 calc R . . . .
C67 C 0.5542(6) 0.3479(5) 0.4915(3) 0.0342(17) Uani 1 1 d . U . . .
C68 C 0.503(2) 0.3082(17) 0.4745(10) 0.041(4) Uani 0.45(5) 1 d . U P B 1
H68 H 0.481550 0.275605 0.489688 0.049 Uiso 0.45(5) 1 calc R . P B 1
C69 C 0.480(2) 0.311(2) 0.4354(11) 0.049(5) Uani 0.45(5) 1 d . U P B 1
H69 H 0.452347 0.277517 0.423443 0.059 Uiso 0.45(5) 1 calc R . P B 1
C70 C 0.498(2) 0.366(2) 0.4147(10) 0.054(6) Uani 0.45(5) 1 d . U P B 1
H70 H 0.486918 0.367629 0.387917 0.065 Uiso 0.45(5) 1 calc R . P B 1
C71 C 0.529(2) 0.4104(19) 0.4299(9) 0.047(5) Uani 0.45(5) 1 d . U P B 1
H71 H 0.535027 0.448804 0.416796 0.056 Uiso 0.45(5) 1 calc R . P B 1
C72 C 0.553(2) 0.4028(17) 0.4677(9) 0.041(4) Uani 0.45(5) 1 d . U P B 1
H72 H 0.573002 0.439451 0.479825 0.050 Uiso 0.45(5) 1 calc R . P B 1
C73 C 0.6389(5) 0.6435(4) 0.6193(2) 0.0233(16) Uani 1 1 d . U . . .
H73 H 0.689853 0.639664 0.606913 0.028 Uiso 1 1 calc R . . . .
C74 C 0.6205(5) 0.6973(4) 0.6382(3) 0.0281(17) Uani 1 1 d . U . . .
H74 H 0.658336 0.730506 0.638934 0.034 Uiso 1 1 calc R . . . .
C75 C 0.5460(6) 0.7029(4) 0.6564(3) 0.0254(17) Uani 1 1 d . U . . .
H75 H 0.533217 0.740069 0.669880 0.030 Uiso 1 1 calc R . . . .
C76 C 0.4906(5) 0.6551(4) 0.6550(2) 0.0180(14) Uani 1 1 d . U . . .
H76 H 0.439823 0.660008 0.667422 0.022 Uiso 1 1 calc R . . . .
C77 C 0.3180(5) 0.6305(4) 0.5568(2) 0.0141(13) Uani 1 1 d . U . . .
C78 C 0.2829(5) 0.6444(4) 0.5207(2) 0.0196(14) Uani 1 1 d . U . . .
C79 C 0.2361(5) 0.5997(4) 0.4995(2) 0.0213(15) Uani 1 1 d . U . . .
H79 H 0.223823 0.608493 0.473377 0.026 Uiso 1 1 calc R . . . .
C80 C 0.1275(5) 0.4634(4) 0.5035(2) 0.0214(15) Uani 1 1 d . U . . .
C81 C 0.0940(6) 0.4170(5) 0.4745(2) 0.0265(16) Uani 1 1 d . U . . .
H81 H 0.126107 0.378155 0.478432 0.032 Uiso 0.48(4) 1 calc R . P C 1
H81A H 0.117807 0.374980 0.479208 0.032 Uiso 0.52(4) 1 calc R . P C 2
C82 C 0.0064(18) 0.3980(15) 0.4799(9) 0.030(4) Uani 0.48(4) 1 d . U P C 1
C83 C -0.0464(17) 0.4193(16) 0.4533(9) 0.035(5) Uani 0.48(4) 1 d . U P C 1
H83 H -0.027750 0.444188 0.432501 0.043 Uiso 0.48(4) 1 calc R . P C 1
C84 C -0.1311(16) 0.4041(17) 0.4565(8) 0.043(5) Uani 0.48(4) 1 d . U P C 1
H84 H -0.168244 0.417535 0.437356 0.051 Uiso 0.48(4) 1 calc R . P C 1
C85 C -0.1576(16) 0.3701(17) 0.4874(8) 0.047(5) Uani 0.48(4) 1 d . U P C 1
H85 H -0.213333 0.360346 0.490363 0.056 Uiso 0.48(4) 1 calc R . P C 1
C86 C -0.1022(15) 0.3507(15) 0.5136(7) 0.038(5) Uani 0.48(4) 1 d . U P C 1
H86 H -0.119581 0.327777 0.535444 0.046 Uiso 0.48(4) 1 calc R . P C 1
C87 C -0.0202(17) 0.3639(14) 0.5090(9) 0.035(5) Uani 0.48(4) 1 d . U P C 1
H87 H 0.017467 0.348105 0.527209 0.042 Uiso 0.48(4) 1 calc R . P C 1
C88 C 0.2964(5) 0.7041(4) 0.5048(3) 0.0270(17) Uani 1 1 d . U . . .
H88 H 0.271917 0.714138 0.480868 0.032 Uiso 1 1 calc R . . . .
C89 C 0.3431(6) 0.7479(5) 0.5225(3) 0.0314(19) Uani 1 1 d . U . . .
H89 H 0.350979 0.787556 0.511112 0.038 Uiso 1 1 calc R . . . .
C90 C 0.3790(5) 0.7336(4) 0.5576(3) 0.0258(17) Uani 1 1 d . U . . .
H90 H 0.412075 0.763465 0.570154 0.031 Uiso 1 1 calc R . . . .
C91 C 0.3668(5) 0.6756(4) 0.5744(2) 0.0194(15) Uani 1 1 d . U . . .
H91 H 0.391939 0.666472 0.598282 0.023 Uiso 1 1 calc R . . . .
C92 C 0.4574(5) 0.5710(4) 0.5075(2) 0.0206(14) Uani 1 1 d . U . . .
C93 C 0.3467(5) 0.4381(5) 0.4922(2) 0.0244(16) Uani 1 1 d . U . . .
H93 H 0.353506 0.437253 0.465054 0.029 Uiso 1 1 calc R . . . .
C94 C 0.3024(5) 0.3880(4) 0.5103(2) 0.0223(15) Uani 1 1 d . U . . .
C95 C 0.2711(5) 0.3912(4) 0.5485(2) 0.0161(14) Uani 1 1 d . U . . .
C96 C 0.2230(5) 0.3424(4) 0.5622(3) 0.0255(17) Uani 1 1 d . U . . .
H96 H 0.200421 0.344842 0.587276 0.031 Uiso 1 1 calc R . . . .
C97 C 0.2078(6) 0.2906(5) 0.5395(3) 0.038(2) Uani 1 1 d . U . . .
H97 H 0.174773 0.258042 0.549166 0.045 Uiso 1 1 calc R . . . .
C98 C 0.2412(7) 0.2860(6) 0.5023(3) 0.046(3) Uani 1 1 d . U . . .
H98 H 0.233018 0.249734 0.487209 0.055 Uiso 1 1 calc R . . . .
C99 C 0.2856(6) 0.3349(5) 0.4882(3) 0.039(2) Uani 1 1 d . U . . .
H99 H 0.305662 0.332705 0.462594 0.047 Uiso 1 1 calc R . . . .
C100 C 0.4930(6) 0.6229(5) 0.4836(3) 0.0325(17) Uani 1 1 d . U . . .
H100 H 0.480524 0.663710 0.496009 0.039 Uiso 1 1 calc R . . . .
C101 C 0.5841(6) 0.6137(4) 0.4822(3) 0.0257(15) Uani 1 1 d . U . . .
C102 C 0.6180(16) 0.5957(12) 0.4482(8) 0.027(4) Uani 0.52(4) 1 d . U P D 1
H102 H 0.584635 0.588544 0.426397 0.032 Uiso 0.52(4) 1 calc R . P D 1
C103 C 0.7012(14) 0.5879(13) 0.4454(7) 0.033(4) Uani 0.52(4) 1 d . U P D 1
H103 H 0.725816 0.569174 0.423660 0.040 Uiso 0.52(4) 1 calc R . P D 1
C104 C 0.7459(14) 0.6092(15) 0.4764(7) 0.041(5) Uani 0.52(4) 1 d . U P D 1
H104 H 0.803256 0.606955 0.475274 0.049 Uiso 0.52(4) 1 calc R . P D 1
C105 C 0.7087(15) 0.6342(16) 0.5097(8) 0.040(4) Uani 0.52(4) 1 d . U P D 1
H105 H 0.741042 0.648824 0.530417 0.048 Uiso 0.52(4) 1 calc R . P D 1
C106 C 0.6270(17) 0.6372(13) 0.5120(8) 0.031(4) Uani 0.52(4) 1 d . U P D 1
H106 H 0.600833 0.655147 0.533663 0.037 Uiso 0.52(4) 1 calc R . P D 1
C107 C 0.0368(5) 0.6066(4) 0.5623(2) 0.0145(13) Uani 1 1 d . U . . .
C108 C -0.0118(5) 0.4689(4) 0.6066(2) 0.0189(14) Uani 1 1 d . U . . .
H108 H -0.068694 0.472490 0.603262 0.023 Uiso 1 1 calc R . . . .
C109 C 0.0189(5) 0.4124(4) 0.6245(2) 0.0167(14) Uani 1 1 d . U . . .
C110 C 0.0977(4) 0.4077(3) 0.6387(2) 0.0119(12) Uani 1 1 d . U . . .
C111 C 0.1221(5) 0.3518(4) 0.6567(2) 0.0188(15) Uani 1 1 d . U . . .
H111 H 0.175708 0.347829 0.666197 0.023 Uiso 1 1 calc R . . . .
C112 C 0.0680(6) 0.3027(4) 0.6605(3) 0.0261(17) Uani 1 1 d . U . . .
H112 H 0.084901 0.265387 0.672673 0.031 Uiso 1 1 calc R . . . .
C113 C -0.0109(6) 0.3077(4) 0.6466(3) 0.0284(18) Uani 1 1 d . U . . .
H113 H -0.047712 0.274013 0.649129 0.034 Uiso 1 1 calc R . . . .
C114 C -0.0347(5) 0.3619(4) 0.6292(3) 0.0258(18) Uani 1 1 d . U . . .
H114 H -0.088633 0.365542 0.620040 0.031 Uiso 1 1 calc R . . . .
C115 C -0.0084(5) 0.6590(4) 0.5425(2) 0.0181(14) Uani 1 1 d . U . . .
H115 H 0.004539 0.699517 0.555124 0.022 Uiso 1 1 calc R . . . .
C116 C 0.0187(5) 0.6603(4) 0.5007(2) 0.0181(14) Uani 1 1 d . U . . .
C117 C -0.0062(6) 0.6144(5) 0.4756(3) 0.0286(18) Uani 1 1 d . U . . .
H117 H -0.041492 0.582493 0.484306 0.034 Uiso 1 1 calc R . . . .
C118 C 0.0202(7) 0.6146(5) 0.4373(3) 0.035(2) Uani 1 1 d . U . . .
H118 H 0.002990 0.582944 0.420075 0.042 Uiso 1 1 calc R . . . .
C119 C 0.0706(6) 0.6606(5) 0.4248(3) 0.0339(19) Uani 1 1 d . U . . .
H119 H 0.087148 0.661385 0.398648 0.041 Uiso 1 1 calc R . . . .
C120 C 0.0986(6) 0.7070(5) 0.4502(2) 0.0317(18) Uani 1 1 d . U . . .
H120 H 0.134957 0.738238 0.441488 0.038 Uiso 1 1 calc R . . . .
C121 C 0.0723(5) 0.7064(4) 0.4882(2) 0.0247(16) Uani 1 1 d . U . . .
H121 H 0.090684 0.737328 0.505589 0.030 Uiso 1 1 calc R . . . .
O25 O 0.3010(7) 0.5394(6) 0.4217(3) 0.022(2) Uani 0.5 1 d . U P E 1
O26 O 0.3171(7) 0.6514(6) 0.4154(3) 0.020(2) Uani 0.5 1 d . U P E 1
O27 O 0.2393(7) 0.5906(6) 0.3762(3) 0.028(2) Uani 0.5 1 d . U P E 1
N17 N 0.2854(9) 0.5980(7) 0.4041(4) 0.0228(19) Uani 0.5 1 d . U P E 1
O28 O 0.7544(10) 0.2507(7) 0.5893(4) 0.114(5) Uani 1 1 d . U . . .
O29 O 0.7868(6) 0.2711(5) 0.6488(3) 0.066(3) Uani 1 1 d . U . . .
O30 O 0.7555(6) 0.3430(5) 0.6062(3) 0.058(2) Uani 1 1 d . U . . .
N18 N 0.7669(6) 0.2872(5) 0.6144(3) 0.049(2) Uani 1 1 d . U . . .
O31 O 0.1901(8) 0.3632(5) 0.3893(3) 0.090(4) Uani 1 1 d . U . . .
H31A H 0.235278 0.381973 0.382394 0.135 Uiso 1 1 d R . . . .
H31B H 0.207718 0.325343 0.392094 0.135 Uiso 1 1 d R . . . .
O32 O 0.0975(6) 0.5123(4) 0.3646(2) 0.057(2) Uani 1 1 d . U . . .
H32A H 0.088687 0.487928 0.383087 0.085 Uiso 1 1 d R . . . .
H32B H 0.135997 0.535558 0.373667 0.085 Uiso 1 1 d R . . . .
O33 O 0.2985(9) 0.4595(7) 0.3681(3) 0.107(5) Uani 1 1 d . U . . .
H33A H 0.329698 0.463679 0.385972 0.160 Uiso 1 1 d R . . . .
H33B H 0.263728 0.485789 0.378072 0.160 Uiso 1 1 d R . . . .
C122 C 0.7136(14) 0.3845(18) 0.3772(9) 0.061(7) Uani 0.5 1 d . U P . .
N21 N 0.7051(13) 0.4312(16) 0.3838(8) 0.073(7) Uani 0.5 1 d . U P . .
C124 C 0.7284(16) 0.3193(16) 0.3688(11) 0.080(9) Uani 0.5 1 d . U P . .
H12B H 0.684937 0.303323 0.352388 0.120 Uiso 0.5 1 calc GR . P . .
H12C H 0.729824 0.295678 0.392880 0.120 Uiso 0.5 1 calc GR . P . .
H12D H 0.780318 0.315035 0.355492 0.120 Uiso 0.5 1 calc GR . P . .
O35 O 0.8272(8) 0.5798(7) 0.6128(4) 0.039(3) Uani 0.5 1 d D U P F 1
N19 N 0.8283(11) 0.5945(7) 0.6421(5) 0.042(2) Uani 0.5 1 d D U P F 1
O34 O 0.8174(9) 0.6481(7) 0.6595(4) 0.040(3) Uani 0.5 1 d D U P F 1
O36 O 0.8266(10) 0.5486(8) 0.6659(5) 0.049(3) Uani 0.5 1 d D U P F 1
O38 O 0.7783(8) 0.4607(9) 0.5659(6) 0.175(10) Uani 1 1 d . U . . .
H38A H 0.795868 0.498081 0.564009 0.262 Uiso 1 1 d R . . . .
H38B H 0.775008 0.461931 0.591109 0.262 Uiso 1 1 d R . . . .
C125 C 0.7808(13) 0.4338(11) 0.6656(6) 0.039(3) Uani 0.5 1 d . U P G 2
N23 N 0.7773(12) 0.4720(10) 0.6478(6) 0.050(4) Uani 0.5 1 d . U P G 2
C126 C 0.7878(15) 0.3775(12) 0.6882(8) 0.051(4) Uani 0.5 1 d . U P G 2
H12E H 0.794047 0.341740 0.670997 0.076 Uiso 0.5 1 calc GR . P G 2
H12F H 0.738930 0.372167 0.703812 0.076 Uiso 0.5 1 calc GR . P G 2
H12G H 0.835090 0.380541 0.705068 0.076 Uiso 0.5 1 calc GR . P G 2
O39 O 0.8286(8) 0.7107(10) 0.5996(5) 0.179(9) Uani 1 1 d . U . . .
H39A H 0.817526 0.696408 0.621277 0.269 Uiso 1 1 d R . . . .
H39B H 0.819556 0.751028 0.602657 0.269 Uiso 1 1 d R . . . .
C82A C 0.0018(16) 0.4142(11) 0.4784(7) 0.022(3) Uani 0.52(4) 1 d . U P C 2
C83A C -0.0498(15) 0.4407(13) 0.4528(7) 0.030(4) Uani 0.52(4) 1 d . U P C 2
H83A H -0.029036 0.465251 0.432369 0.036 Uiso 0.52(4) 1 calc R . P C 2
C84A C -0.1316(14) 0.4322(15) 0.4563(7) 0.040(4) Uani 0.52(4) 1 d . U P C 2
H84A H -0.166044 0.448464 0.436844 0.048 Uiso 0.52(4) 1 calc R . P C 2
C85A C -0.1649(16) 0.4018(16) 0.4861(8) 0.048(5) Uani 0.52(4) 1 d . U P C 2
H85A H -0.221922 0.396946 0.487758 0.058 Uiso 0.52(4) 1 calc R . P C 2
C86A C -0.1144(15) 0.3775(16) 0.5148(8) 0.045(5) Uani 0.52(4) 1 d . U P C 2
H86A H -0.137471 0.357307 0.536504 0.054 Uiso 0.52(4) 1 calc R . P C 2
C87A C -0.0312(16) 0.3826(13) 0.5117(8) 0.035(4) Uani 0.52(4) 1 d . U P C 2
H87A H 0.003383 0.365784 0.530907 0.042 Uiso 0.52(4) 1 calc R . P C 2
C52A C 0.646(2) 0.594(2) 0.7630(11) 0.039(4) Uani 0.342(17) 1 d . U P A 2
C57A C 0.699(2) 0.5602(16) 0.7884(10) 0.043(4) Uani 0.342(17) 1 d . U P A 2
H57A H 0.746343 0.538099 0.781257 0.052 Uiso 0.342(17) 1 calc R . P A 2
C56A C 0.659(2) 0.5671(18) 0.8344(11) 0.047(5) Uani 0.342(17) 1 d . U P A 2
H56A H 0.673278 0.537733 0.853683 0.057 Uiso 0.342(17) 1 calc R . P A 2
C55A C 0.614(2) 0.6087(18) 0.8419(11) 0.048(5) Uani 0.342(17) 1 d . U P A 2
H55A H 0.609724 0.619682 0.868308 0.057 Uiso 0.342(17) 1 calc R . P A 2
C54A C 0.569(2) 0.6415(19) 0.8171(11) 0.045(4) Uani 0.342(17) 1 d . U P A 2
H54A H 0.525550 0.667226 0.825108 0.053 Uiso 0.342(17) 1 calc R . P A 2
C53A C 0.593(3) 0.635(2) 0.7755(15) 0.041(4) Uani 0.342(17) 1 d . U P A 2
H53A H 0.567841 0.661197 0.757280 0.049 Uiso 0.342(17) 1 calc R . P A 2
C51A C 0.655(2) 0.5919(17) 0.7201(10) 0.028(4) Uani 0.342(17) 1 d . U P A 2
H51A H 0.641681 0.632163 0.707191 0.034 Uiso 0.342(17) 1 calc R . P A 2
O14A O 0.7346(12) 0.5682(12) 0.7097(9) 0.040(6) Uani 0.342(17) 1 d . U P A 2
H14B H 0.755983 0.592072 0.693475 0.061 Uiso 0.342(17) 1 calc GR . P A 2
C68A C 0.5141(18) 0.2921(14) 0.4815(8) 0.044(4) Uani 0.55(5) 1 d . U P B 2
H68A H 0.509306 0.258725 0.499236 0.053 Uiso 0.55(5) 1 calc R . P B 2
C69A C 0.4813(16) 0.2877(16) 0.4440(8) 0.048(5) Uani 0.55(5) 1 d . U P B 2
H69A H 0.454071 0.250908 0.436205 0.058 Uiso 0.55(5) 1 calc R . P B 2
C70A C 0.4892(17) 0.3384(18) 0.4181(8) 0.052(5) Uani 0.55(5) 1 d . U P B 2
H70A H 0.460379 0.340004 0.394509 0.063 Uiso 0.55(5) 1 calc R . P B 2
C71A C 0.545(2) 0.3887(16) 0.4301(8) 0.053(5) Uani 0.55(5) 1 d . U P B 2
H71A H 0.559033 0.418949 0.411369 0.064 Uiso 0.55(5) 1 calc R . P B 2
C72A C 0.580(2) 0.3956(14) 0.4688(8) 0.046(4) Uani 0.55(5) 1 d . U P B 2
H72A H 0.615162 0.428158 0.476681 0.055 Uiso 0.55(5) 1 calc R . P B 2
C1A C 0.6251(18) 0.5790(15) 0.4516(9) 0.031(4) Uani 0.48(4) 1 d . U P D 2
H1A H 0.594956 0.563249 0.430450 0.038 Uiso 0.48(4) 1 calc R . P D 2
C1B C 0.7102(16) 0.5691(16) 0.4535(8) 0.037(4) Uani 0.48(4) 1 d . U P D 2
H1B H 0.737036 0.552149 0.431710 0.044 Uiso 0.48(4) 1 calc R . P D 2
C1C C 0.7534(15) 0.5826(16) 0.4845(7) 0.038(5) Uani 0.48(4) 1 d . U P D 2
H1C H 0.809569 0.573217 0.484953 0.046 Uiso 0.48(4) 1 calc R . P D 2
C1D C 0.7180(14) 0.6099(14) 0.5159(7) 0.031(4) Uani 0.48(4) 1 d . U P D 2
H1D H 0.749643 0.620367 0.537812 0.038 Uiso 0.48(4) 1 calc R . P D 2
C1E C 0.6363(18) 0.6221(16) 0.5154(9) 0.033(4) Uani 0.48(4) 1 d . U P D 2
H1E H 0.612238 0.637106 0.538444 0.039 Uiso 0.48(4) 1 calc R . P D 2

loop_
_atom_site_aniso_label
_atom_site_aniso_U_11
_atom_site_aniso_U_22
_atom_site_aniso_U_33
_atom_site_aniso_U_23
_atom_site_aniso_U_13
_atom_site_aniso_U_12
Dy1 0.01174(19) 0.0058(2) 0.00248(18) 0.00026(15) 0.00009(15) 0.00164(16)
Dy2 0.01163(19) 0.0088(2) 0.00276(18) 0.00199(18) 0.00088(15) 0.00246(16)
Dy3 0.01019(19) 0.0130(2) 0.00259(18) 0.00265(18) -0.00014(15) -0.00049(17)
Dy4 0.01130(19) 0.0087(2) 0.00226(18) -0.00009(15) 0.00011(15) -0.00081(16)
O1 0.0094(14) 0.0133(14) 0.0072(14) 0.0007(12) 0.0006(11) 0.0000(11)
O2 0.014(2) 0.008(2) 0.006(2) -0.0006(17) -0.0019(18) -0.0015(19)
O3 0.018(3) 0.016(3) 0.0070(18) 0.0000(18) -0.0019(17) 0.002(2)
O4 0.023(3) 0.023(3) 0.016(2) 0.011(2) 0.002(2) 0.001(2)
O5 0.015(2) 0.006(2) 0.007(2) 0.0027(17) 0.0024(18) -0.0021(18)
O6 0.020(3) 0.019(3) 0.0078(18) 0.0002(19) 0.0040(18) 0.006(2)
O7 0.057(4) 0.037(4) 0.013(2) -0.012(3) -0.004(2) 0.013(3)
O8 0.012(2) 0.011(2) 0.005(2) -0.001(2) 0.0010(19) -0.0045(17)
O9 0.015(2) 0.0089(19) 0.007(2) 0.0006(19) 0.000(2) 0.0037(17)
O10 0.017(2) 0.056(5) 0.046(4) 0.014(4) 0.006(3) -0.001(3)
O11 0.015(2) 0.011(2) 0.006(2) -0.0044(18) 0.0010(18) -0.0040(19)
O12 0.017(2) 0.0071(18) 0.005(2) 0.0002(18) -0.001(2) 0.0027(17)
O13 0.0144(19) 0.019(3) 0.008(2) -0.004(2) -0.0008(17) -0.0053(19)
O14 0.018(4) 0.044(7) 0.033(6) -0.012(5) -0.007(3) 0.000(4)
O15 0.014(2) 0.008(2) 0.007(2) -0.0008(19) -0.0001(19) -0.0026(16)
O16 0.021(2) 0.018(3) 0.010(2) -0.002(2) 0.0041(19) -0.001(2)
O17 0.031(3) 0.038(4) 0.035(4) -0.007(3) 0.012(2) 0.009(3)
O18 0.012(2) 0.013(2) 0.008(2) 0.0056(18) 0.0006(19) -0.0017(19)
O19 0.014(3) 0.036(3) 0.0127(19) -0.006(2) -0.0037(18) -0.004(2)
O20 0.049(4) 0.057(5) 0.007(2) -0.004(3) 0.000(2) -0.009(4)
O21 0.011(2) 0.023(3) 0.0130(19) 0.006(2) 0.0024(18) -0.001(2)
O22 0.046(3) 0.053(3) 0.034(2) 0.015(2) 0.000(2) 0.001(2)
O23 0.0175(19) 0.023(3) 0.009(2) 0.007(2) -0.0016(18) 0.003(2)
O24 0.019(2) 0.035(3) 0.022(3) 0.011(3) 0.000(2) 0.010(2)
N1 0.016(3) 0.012(2) 0.006(2) 0.0030(17) 0.000(2) -0.001(2)
N2 0.022(3) 0.014(2) 0.003(2) 0.0026(17) -0.001(2) -0.001(2)
N3 0.016(3) 0.018(2) 0.004(2) 0.0006(17) 0.005(2) -0.001(2)
N4 0.023(3) 0.021(2) 0.004(2) -0.0013(19) 0.002(2) 0.003(2)
N5 0.016(3) 0.026(3) 0.027(3) 0.005(2) 0.004(2) -0.001(2)
O37 0.0163(19) 0.019(3) 0.010(2) 0.002(2) 0.0043(18) -0.0022(19)
N7 0.017(3) 0.017(2) 0.008(3) -0.002(2) 0.000(2) 0.002(2)
N8 0.019(3) 0.029(3) 0.022(3) -0.009(3) -0.002(2) -0.003(2)
N9 0.015(3) 0.012(2) 0.009(3) 0.001(2) 0.002(2) 0.0031(19)
N10 0.014(3) 0.014(2) 0.019(3) -0.002(2) 0.005(2) 0.003(2)
N11 0.016(3) 0.028(3) 0.005(2) 0.003(2) -0.004(2) 0.004(2)
N12 0.020(3) 0.038(3) 0.007(2) -0.002(2) -0.005(2) 0.002(2)
N13 0.030(3) 0.042(3) 0.005(3) 0.007(2) 0.003(2) -0.001(3)
N14 0.015(3) 0.030(3) 0.003(2) -0.001(2) 0.002(2) 0.004(2)
N15 0.012(2) 0.024(3) 0.018(3) 0.008(2) -0.002(2) 0.007(2)
N16 0.009(2) 0.020(2) 0.010(3) 0.005(2) 0.000(2) 0.0036(19)
C1 0.013(3) 0.008(2) 0.008(2) -0.0015(18) 0.002(2) -0.002(2)
C2 0.025(4) 0.012(3) 0.009(2) -0.002(2) -0.001(2) 0.000(2)
C3 0.021(4) 0.014(2) 0.009(3) 0.001(2) 0.001(3) 0.000(2)
C4 0.019(3) 0.012(2) 0.0053(19) 0.0027(18) -0.002(2) -0.004(2)
C5 0.024(3) 0.014(3) 0.010(3) 0.005(2) -0.001(2) 0.000(2)
C6 0.022(3) 0.010(3) 0.013(3) 0.002(2) 0.000(2) 0.004(2)
C7 0.026(3) 0.048(6) 0.015(3) 0.008(3) -0.005(3) -0.003(4)
C8 0.029(3) 0.067(7) 0.029(4) 0.004(4) -0.012(3) -0.007(4)
C9 0.027(4) 0.033(5) 0.045(4) 0.002(4) -0.006(3) -0.001(4)
C10 0.027(3) 0.017(4) 0.044(4) 0.005(4) 0.000(3) 0.002(3)
C11 0.026(3) 0.018(4) 0.025(4) 0.009(3) 0.006(2) 0.004(3)
C12 0.048(5) 0.014(3) 0.019(3) -0.008(2) -0.006(3) 0.005(3)
C13 0.054(6) 0.012(3) 0.027(3) -0.009(3) -0.008(3) 0.005(3)
C14 0.040(5) 0.011(3) 0.027(3) -0.004(3) -0.006(3) 0.004(3)
C15 0.024(4) 0.010(3) 0.016(3) 0.001(2) -0.001(3) 0.000(2)
C16 0.012(3) 0.009(2) 0.008(2) 0.0048(18) -0.001(2) -0.002(2)
C17 0.014(3) 0.018(3) 0.007(2) 0.006(2) -0.001(2) 0.000(2)
C18 0.019(4) 0.021(2) 0.007(3) 0.003(2) 0.003(3) -0.001(2)
C19 0.020(3) 0.017(3) 0.008(2) -0.0017(19) 0.003(2) 0.000(2)
C20 0.036(3) 0.023(3) 0.014(3) -0.008(3) 0.000(3) 0.006(3)
C21 0.036(3) 0.022(4) 0.020(4) -0.010(3) 0.004(3) 0.011(3)
C22 0.046(3) 0.037(5) 0.060(7) 0.011(5) 0.008(4) 0.006(3)
C23 0.051(3) 0.053(3) 0.055(3) 0.0006(14) 0.0005(14) 0.0013(14)
C24 0.036(4) 0.047(5) 0.050(5) -0.010(3) 0.003(4) 0.009(3)
C25 0.038(3) 0.046(5) 0.038(5) -0.006(4) -0.002(3) 0.011(3)
C26 0.037(3) 0.030(4) 0.029(4) -0.003(3) 0.001(3) 0.010(3)
C27 0.021(4) 0.021(3) 0.015(3) 0.012(2) -0.005(3) -0.005(3)
C28 0.023(4) 0.019(3) 0.025(3) 0.011(3) -0.005(3) -0.006(3)
C29 0.028(4) 0.013(3) 0.027(3) 0.008(2) -0.004(3) -0.001(3)
C30 0.017(4) 0.010(2) 0.017(3) 0.003(2) -0.002(3) 0.000(2)
C31 0.020(3) 0.008(2) 0.007(3) -0.001(2) -0.005(2) 0.0045(18)
C32 0.021(3) 0.015(3) 0.018(3) -0.001(3) -0.001(2) 0.006(2)
C33 0.020(3) 0.020(3) 0.018(4) -0.001(2) 0.001(3) 0.005(2)
N20 0.015(3) 0.020(2) 0.011(3) 0.000(2) 0.003(2) 0.003(2)
C35 0.016(2) 0.023(3) 0.012(3) -0.001(2) 0.003(2) -0.004(2)
C36 0.016(3) 0.029(4) 0.028(3) 0.004(3) 0.006(2) -0.007(3)
C37 0.027(3) 0.026(4) 0.026(3) 0.007(3) 0.009(2) -0.012(3)
C38 0.046(5) 0.041(5) 0.034(3) 0.001(4) 0.015(3) -0.003(4)
C39 0.062(5) 0.069(8) 0.032(4) -0.001(4) 0.016(4) -0.015(5)
C40 0.055(5) 0.085(7) 0.030(5) 0.013(4) 0.013(4) -0.024(5)
C41 0.049(6) 0.092(8) 0.029(4) 0.022(4) 0.007(3) -0.009(5)
C42 0.035(4) 0.046(6) 0.032(4) 0.015(4) 0.007(3) -0.003(4)
C43 0.033(4) 0.022(3) 0.026(4) 0.001(3) -0.001(3) 0.016(3)
C44 0.045(4) 0.020(3) 0.035(5) 0.002(3) 0.000(3) 0.012(3)
C45 0.042(4) 0.013(3) 0.030(5) 0.005(3) -0.003(3) 0.005(3)
C46 0.028(3) 0.013(3) 0.016(3) 0.004(2) -0.002(3) 0.001(2)
C47 0.021(2) 0.007(2) 0.008(3) 0.003(2) 0.003(2) 0.0025(18)
C48 0.020(3) 0.014(2) 0.009(3) 0.003(2) 0.004(2) 0.005(2)
C49 0.021(3) 0.018(2) 0.011(3) 0.001(2) 0.002(3) 0.006(2)
C50 0.013(2) 0.025(3) 0.017(3) -0.004(2) 0.000(2) -0.006(2)
C51 0.016(3) 0.026(6) 0.022(4) -0.006(4) -0.004(3) -0.007(3)
C52 0.024(3) 0.023(3) 0.023(3) -0.0020(13) -0.0008(13) -0.0012(13)
C53 0.025(3) 0.025(3) 0.026(3) -0.0008(13) -0.0011(13) -0.0003(13)
C54 0.032(3) 0.031(3) 0.030(3) -0.0016(13) 0.0006(13) 0.0006(14)
C55 0.035(3) 0.034(3) 0.033(3) -0.0003(13) 0.0000(14) -0.0001(13)
C56 0.034(3) 0.034(3) 0.033(3) 0.0000(13) 0.0004(13) -0.0001(14)
C57 0.031(3) 0.030(3) 0.030(3) 0.0010(13) -0.0011(13) 0.0003(14)
C58 0.031(4) 0.015(3) 0.018(3) 0.003(3) 0.007(3) 0.010(2)
C59 0.040(3) 0.015(3) 0.024(4) -0.001(3) 0.009(3) 0.007(3)
C60 0.041(3) 0.008(3) 0.025(4) -0.003(3) 0.002(3) -0.001(3)
C61 0.029(4) 0.009(2) 0.021(4) 0.000(2) 0.002(3) -0.002(2)
C62 0.014(2) 0.011(2) 0.009(3) 0.002(2) -0.004(2) -0.0036(18)
C63 0.015(3) 0.017(3) 0.015(3) -0.001(2) -0.002(2) -0.002(2)
C64 0.018(3) 0.018(3) 0.020(4) -0.003(2) 0.000(3) 0.000(2)
C65 0.022(2) 0.014(3) 0.012(3) -0.001(2) 0.005(2) 0.001(2)
C66 0.032(3) 0.018(3) 0.027(3) -0.007(3) 0.012(2) 0.002(3)
C67 0.038(4) 0.038(3) 0.027(3) -0.011(2) 0.009(2) 0.005(3)
C68 0.043(7) 0.040(6) 0.039(5) -0.011(4) 0.001(4) 0.004(5)
C69 0.057(8) 0.050(6) 0.041(5) -0.007(4) -0.003(4) -0.002(5)
C70 0.055(6) 0.054(6) 0.054(6) -0.0002(14) -0.0001(14) 0.0001(14)
C71 0.050(8) 0.051(6) 0.039(5) 0.003(4) 0.004(5) 0.003(4)
C72 0.040(8) 0.047(5) 0.037(5) 0.000(4) 0.008(5) 0.005(5)
C73 0.024(3) 0.024(3) 0.022(4) 0.001(3) 0.000(3) -0.011(3)
C74 0.028(3) 0.025(3) 0.031(4) -0.005(3) -0.004(3) -0.013(3)
C75 0.035(3) 0.014(3) 0.027(4) -0.004(3) -0.001(3) -0.006(3)
C76 0.027(3) 0.013(3) 0.014(3) 0.000(2) -0.001(3) -0.001(2)
C77 0.016(3) 0.015(3) 0.011(3) 0.008(2) 0.002(2) 0.000(2)
C78 0.020(3) 0.026(3) 0.013(3) 0.011(2) 0.000(2) 0.003(2)
C79 0.023(4) 0.030(3) 0.011(3) 0.008(2) -0.001(3) 0.004(3)
C80 0.018(3) 0.034(3) 0.012(2) -0.006(2) -0.005(2) 0.003(3)
C81 0.030(3) 0.041(4) 0.009(3) -0.006(3) -0.002(2) -0.005(3)
C82 0.030(3) 0.032(7) 0.028(5) -0.005(5) -0.003(3) -0.004(4)
C83 0.036(4) 0.038(8) 0.032(6) -0.005(5) -0.008(4) -0.002(5)
C84 0.037(5) 0.047(8) 0.044(7) -0.005(5) -0.007(4) -0.004(5)
C85 0.041(6) 0.048(8) 0.051(7) -0.001(5) -0.002(4) -0.003(5)
C86 0.037(5) 0.036(8) 0.042(6) -0.005(5) 0.005(4) -0.002(4)
C87 0.036(5) 0.035(8) 0.035(6) 0.000(5) 0.002(4) -0.001(5)
C88 0.024(4) 0.029(3) 0.027(4) 0.020(3) 0.000(3) 0.004(3)
C89 0.028(4) 0.029(4) 0.037(4) 0.020(3) 0.002(3) -0.002(3)
C90 0.023(4) 0.019(3) 0.036(4) 0.009(3) 0.001(3) -0.001(3)
C91 0.019(3) 0.016(3) 0.023(4) 0.004(2) -0.002(3) 0.000(2)
C92 0.017(3) 0.031(3) 0.013(2) 0.008(2) 0.004(2) 0.006(3)
C93 0.023(4) 0.039(3) 0.011(3) -0.009(3) 0.000(3) 0.001(3)
C94 0.019(3) 0.033(3) 0.014(3) -0.015(2) -0.001(2) 0.000(3)
C95 0.017(3) 0.017(3) 0.014(3) -0.011(2) -0.002(2) -0.001(2)
C96 0.025(4) 0.019(3) 0.033(4) -0.011(3) 0.005(3) -0.005(3)
C97 0.039(5) 0.026(4) 0.047(4) -0.019(3) -0.001(4) -0.007(4)
C98 0.048(6) 0.042(5) 0.047(4) -0.032(4) -0.001(4) -0.011(4)
C99 0.035(5) 0.047(4) 0.035(5) -0.030(3) 0.001(4) -0.006(4)
C100 0.032(3) 0.038(4) 0.027(3) 0.018(3) 0.009(2) 0.003(3)
C101 0.030(3) 0.023(4) 0.024(3) 0.005(3) 0.008(2) -0.004(3)
C102 0.029(4) 0.028(8) 0.024(4) 0.005(4) 0.007(3) 0.001(4)
C103 0.029(4) 0.034(8) 0.036(6) 0.006(5) 0.008(4) 0.003(4)
C104 0.035(6) 0.045(8) 0.043(6) 0.003(5) 0.002(4) 0.001(5)
C105 0.035(4) 0.042(8) 0.043(6) -0.002(5) 0.000(4) -0.004(4)
C106 0.035(4) 0.027(8) 0.031(5) 0.001(5) 0.002(3) -0.002(4)
C107 0.017(2) 0.020(3) 0.006(3) 0.001(2) 0.000(2) 0.006(2)
C108 0.023(3) 0.025(3) 0.009(3) 0.004(2) 0.003(3) -0.003(2)
C109 0.015(2) 0.019(3) 0.015(3) 0.003(2) 0.000(2) -0.006(2)
C110 0.014(2) 0.012(2) 0.009(3) -0.002(2) 0.003(2) -0.0036(18)
C111 0.025(3) 0.014(3) 0.018(4) 0.001(3) 0.002(3) 0.000(2)
C112 0.034(3) 0.017(3) 0.028(4) 0.003(3) 0.003(3) -0.005(3)
C113 0.031(3) 0.021(3) 0.033(5) 0.003(3) 0.003(3) -0.011(3)
C114 0.023(3) 0.025(3) 0.030(5) 0.004(3) -0.001(3) -0.013(3)
C115 0.020(3) 0.023(3) 0.011(3) 0.003(2) 0.000(2) 0.009(2)
C116 0.022(3) 0.022(3) 0.010(3) 0.005(2) -0.001(2) 0.011(3)
C117 0.038(5) 0.031(4) 0.016(3) 0.001(3) -0.001(3) 0.001(3)
C118 0.051(5) 0.042(4) 0.014(3) -0.005(3) -0.003(3) 0.005(4)
C119 0.041(5) 0.043(4) 0.017(4) 0.007(3) -0.001(3) 0.014(3)
C120 0.038(5) 0.041(5) 0.016(3) 0.012(3) 0.003(3) 0.007(4)
C121 0.029(4) 0.031(4) 0.015(3) 0.009(3) -0.002(3) 0.004(3)
O25 0.026(3) 0.028(3) 0.013(3) -0.002(2) -0.002(2) 0.001(2)
O26 0.020(3) 0.024(2) 0.016(3) 0.000(2) -0.003(2) 0.001(2)
O27 0.026(3) 0.037(3) 0.021(3) 0.002(2) -0.002(2) -0.005(2)
N17 0.023(2) 0.024(2) 0.022(2) -0.0008(13) -0.0001(13) -0.0003(13)
O28 0.164(13) 0.109(7) 0.069(6) -0.049(6) 0.024(7) -0.047(9)
O29 0.057(5) 0.087(7) 0.054(4) 0.018(4) -0.006(4) -0.013(5)
O30 0.062(5) 0.065(4) 0.047(5) 0.001(4) -0.009(4) 0.000(4)
N18 0.048(5) 0.058(4) 0.041(3) -0.008(3) 0.000(4) -0.005(4)
O31 0.131(10) 0.070(7) 0.069(7) -0.017(6) 0.055(7) -0.019(7)
O32 0.105(7) 0.045(4) 0.021(3) 0.003(3) -0.018(4) -0.011(5)
O33 0.158(12) 0.138(11) 0.024(4) -0.007(6) 0.010(6) -0.040(10)
C122 0.016(9) 0.098(13) 0.069(17) 0.001(13) -0.012(10) -0.016(10)
N21 0.031(11) 0.101(13) 0.087(18) -0.005(13) -0.016(11) -0.013(11)
C124 0.042(14) 0.100(13) 0.10(2) -0.003(14) -0.039(15) -0.005(11)
O35 0.032(4) 0.043(4) 0.043(3) 0.003(2) 0.005(2) 0.003(3)
N19 0.040(3) 0.042(3) 0.043(3) 0.0013(12) -0.0007(13) 0.0004(14)
O34 0.036(4) 0.042(3) 0.043(4) 0.004(2) -0.005(3) 0.002(2)
O36 0.048(4) 0.050(3) 0.050(4) 0.007(2) 0.002(3) 0.001(2)
O38 0.072(8) 0.172(16) 0.28(2) -0.142(17) -0.078(11) 0.057(10)
C125 0.037(4) 0.040(3) 0.038(4) -0.0036(14) 0.0003(14) -0.0003(14)
N23 0.052(5) 0.048(4) 0.051(4) 0.003(3) 0.002(3) 0.001(2)
C126 0.051(5) 0.049(4) 0.051(5) 0.003(3) -0.001(3) 0.001(3)
O39 0.066(7) 0.274(19) 0.198(15) -0.170(14) 0.062(9) -0.042(10)
C82A 0.029(3) 0.018(7) 0.019(5) -0.007(4) -0.004(3) -0.002(4)
C83A 0.033(4) 0.030(7) 0.026(6) -0.001(5) -0.007(4) 0.001(4)
C84A 0.034(4) 0.042(8) 0.045(6) 0.001(5) -0.005(4) -0.001(5)
C85A 0.041(6) 0.052(8) 0.052(6) 0.007(5) -0.001(4) -0.003(5)
C86A 0.038(5) 0.049(8) 0.047(6) 0.006(5) 0.002(4) -0.005(5)
C87A 0.037(5) 0.037(8) 0.030(6) 0.004(5) 0.000(4) -0.005(5)
C52A 0.039(4) 0.039(4) 0.039(4) -0.0013(14) -0.0006(13) -0.0011(14)
C57A 0.043(5) 0.043(5) 0.044(4) 0.0005(14) -0.0012(14) 0.0005(14)
C56A 0.047(5) 0.047(5) 0.047(5) 0.0002(14) 0.0000(14) 0.0001(14)
C55A 0.048(5) 0.048(5) 0.047(5) 0.0002(14) -0.0004(14) 0.0003(14)
C54A 0.045(5) 0.045(5) 0.044(4) -0.0007(14) 0.0006(14) -0.0002(14)
C53A 0.040(5) 0.040(5) 0.041(4) -0.0005(14) -0.0003(14) 0.0000(14)
C51A 0.017(6) 0.028(7) 0.039(5) -0.005(5) -0.004(4) -0.010(5)
O14A 0.016(6) 0.042(12) 0.062(15) -0.012(12) -0.001(6) -0.009(7)
C68A 0.050(7) 0.041(5) 0.042(5) -0.010(4) -0.002(5) 0.000(5)
C69A 0.054(7) 0.048(7) 0.042(5) -0.009(4) -0.003(4) -0.002(5)
C70A 0.061(8) 0.052(7) 0.044(7) -0.005(5) 0.001(5) -0.001(5)
C71A 0.064(8) 0.054(7) 0.041(5) 0.002(5) -0.003(5) -0.003(5)
C72A 0.049(8) 0.052(6) 0.037(5) 0.002(4) 0.003(4) -0.001(5)
C1A 0.032(5) 0.034(8) 0.028(5) 0.001(5) 0.008(4) 0.001(4)
C1B 0.033(5) 0.042(8) 0.036(6) 0.000(5) 0.008(4) 0.004(4)
C1C 0.036(6) 0.040(8) 0.038(5) 0.003(5) 0.005(4) 0.001(5)
C1D 0.032(4) 0.030(8) 0.033(6) 0.005(5) 0.001(4) -0.004(4)
C1E 0.033(4) 0.036(8) 0.030(5) 0.001(5) 0.003(3) -0.002(4)

loop_
_atom_type_symbol
_atom_type_description
_atom_type_scat_dispersion_real
_atom_type_scat_dispersion_imag
_atom_type_scat_source
C C 0.0181 0.0091 'International Tables Vol C Tables 4.2.6.8 and 6.1.1.4'
H H 0.0000 0.0000 'International Tables Vol C Tables 4.2.6.8 and 6.1.1.4'
Dy Dy -9.8046 9.8477 'International Tables Vol C Tables 4.2.6.8 and 6.1.1.4'
N N 0.0311 0.0180 'International Tables Vol C Tables 4.2.6.8 and 6.1.1.4'
O O 0.0492 0.0322 'International Tables Vol C Tables 4.2.6.8 and 6.1.1.4'

loop_
_geom_angle_atom_site_label_1
_geom_angle_atom_site_label_2
_geom_angle_atom_site_label_3
_geom_angle
Dy4 Dy1 Dy2 88.580(12)
O1 Dy1 Dy2 44.12(11)
O1 Dy1 Dy4 44.47(11)
O1 Dy1 N1 128.11(17)
O1 Dy1 N7 126.89(17)
O2 Dy1 Dy2 41.41(12)
O2 Dy1 Dy4 100.76(12)
O2 Dy1 O1 67.27(16)
O2 Dy1 O3 126.15(17)
O2 Dy1 O5 75.26(18)
O2 Dy1 O12 134.40(17)
O2 Dy1 O13 90.21(17)
O2 Dy1 O15 86.38(17)
O2 Dy1 N1 67.07(18)
O2 Dy1 N7 150.90(19)
O3 Dy1 Dy2 114.84(13)
O3 Dy1 Dy4 130.40(12)
O3 Dy1 O1 137.42(17)
O3 Dy1 N1 62.52(18)
O3 Dy1 N7 63.91(19)
O5 Dy1 Dy2 39.84(12)
O5 Dy1 Dy4 103.10(11)
O5 Dy1 O1 67.13(16)
O5 Dy1 O3 77.52(17)
O5 Dy1 N1 78.61(17)
O5 Dy1 N7 132.25(19)
O12 Dy1 Dy2 100.92(12)
O12 Dy1 Dy4 42.68(11)
O12 Dy1 O1 67.14(16)
O12 Dy1 O3 88.63(17)
O12 Dy1 O5 86.88(17)
O12 Dy1 O13 124.67(17)
O12 Dy1 O15 77.10(16)
O12 Dy1 N1 149.78(18)
O12 Dy1 N7 66.13(18)
O13 Dy1 Dy2 131.14(13)
O13 Dy1 Dy4 112.12(12)
O13 Dy1 O1 137.11(17)
O13 Dy1 O3 85.44(18)
O13 Dy1 O5 143.88(16)
O13 Dy1 N1 65.27(18)
O13 Dy1 N7 62.02(19)
O15 Dy1 Dy2 102.00(12)
O15 Dy1 Dy4 39.94(11)
O15 Dy1 O1 67.70(16)
O15 Dy1 O3 142.45(17)
O15 Dy1 O5 134.81(17)
O15 Dy1 O13 75.18(17)
O15 Dy1 N1 131.20(18)
O15 Dy1 N7 78.58(18)
N1 Dy1 Dy2 84.74(13)
N1 Dy1 Dy4 167.08(14)
N1 Dy1 N7 104.99(18)
N7 Dy1 Dy2 166.73(14)
N7 Dy1 Dy4 83.49(13)
Dy3 Dy2 Dy1 90.861(12)
O1 Dy2 Dy1 45.15(11)
O1 Dy2 Dy3 45.72(11)
O1 Dy2 N3 129.93(17)
O1 Dy2 N20 129.24(17)
O2 Dy2 Dy1 39.28(12)
O2 Dy2 Dy3 102.43(11)
O2 Dy2 O1 66.56(16)
O2 Dy2 N3 78.31(18)
O2 Dy2 O37 143.51(16)
O2 Dy2 N20 134.79(19)
O5 Dy2 Dy1 41.38(12)
O5 Dy2 Dy3 104.93(12)
O5 Dy2 O1 69.00(16)
O5 Dy2 O2 74.74(18)
O5 Dy2 O6 126.36(18)
O5 Dy2 O8 87.76(17)
O5 Dy2 N3 68.06(18)
O5 Dy2 O37 85.58(17)
O5 Dy2 N20 147.48(19)
O6 Dy2 Dy1 113.34(13)
O6 Dy2 Dy3 124.85(13)
O6 Dy2 O1 133.89(17)
O6 Dy2 O2 76.18(18)
O6 Dy2 O8 143.05(17)
O6 Dy2 N3 62.51(19)
O6 Dy2 O37 92.24(18)
O6 Dy2 N20 64.43(19)
O8 Dy2 Dy1 101.72(11)
O8 Dy2 Dy3 40.28(11)
O8 Dy2 O1 66.46(15)
O8 Dy2 O2 133.01(16)
O8 Dy2 N3 134.70(19)
O8 Dy2 O37 74.99(17)
O8 Dy2 N20 79.10(18)
O9 Dy2 Dy1 103.85(12)
O9 Dy2 Dy3 41.73(12)
O9 Dy2 O1 69.29(16)
O9 Dy2 O2 87.81(17)
O9 Dy2 O5 138.26(17)
O9 Dy2 O6 83.55(18)
O9 Dy2 O8 76.88(17)
O9 Dy2 N3 145.43(19)
O9 Dy2 O37 125.72(17)
O9 Dy2 N20 67.32(18)
N3 Dy2 Dy1 85.15(13)
N3 Dy2 Dy3 172.63(14)
N3 Dy2 N20 100.82(19)
O37 Dy2 Dy1 126.73(13)
O37 Dy2 Dy3 112.31(12)
O37 Dy2 O1 133.86(17)
O37 Dy2 N3 65.80(18)
O37 Dy2 N20 62.38(19)
N20 Dy2 Dy1 170.85(14)
N20 Dy2 Dy3 83.92(13)
Dy2 Dy3 Dy4 89.223(12)
O1 Dy3 Dy2 44.67(11)
O1 Dy3 Dy4 44.56(11)
O1 Dy3 N11 127.03(17)
O1 Dy3 N16 128.59(16)
O8 Dy3 Dy2 42.06(12)
O8 Dy3 Dy4 101.31(12)
O8 Dy3 O1 66.90(16)
O8 Dy3 O9 76.80(16)
O8 Dy3 O11 86.22(17)
O8 Dy3 O19 92.70(18)
O8 Dy3 O23 124.55(17)
O8 Dy3 N11 153.6(2)
O8 Dy3 N16 66.58(17)
O9 Dy3 Dy2 39.87(11)
O9 Dy3 Dy4 101.67(12)
O9 Dy3 O1 67.20(16)
O9 Dy3 O19 145.98(17)
O9 Dy3 N11 128.0(2)
O9 Dy3 N16 82.02(18)
O11 Dy3 Dy2 102.72(12)
O11 Dy3 Dy4 40.48(12)
O11 Dy3 O1 67.11(16)
O11 Dy3 O9 134.30(17)
O11 Dy3 O19 75.71(18)
O11 Dy3 O23 144.97(17)
O11 Dy3 N11 81.07(19)
O11 Dy3 N16 129.09(19)
O18 Dy3 Dy2 99.89(12)
O18 Dy3 Dy4 41.27(13)
O18 Dy3 O1 66.50(16)
O18 Dy3 O8 133.40(17)
O18 Dy3 O9 84.76(17)
O18 Dy3 O11 76.77(18)
O18 Dy3 O19 123.32(18)
O18 Dy3 O23 89.82(18)
O18 Dy3 N11 65.65(19)
O18 Dy3 N16 152.13(19)
O19 Dy3 Dy2 134.07(14)
O19 Dy3 Dy4 112.16(13)
O19 Dy3 O1 138.09(19)
O19 Dy3 N11 61.8(2)
O19 Dy3 N16 64.24(19)
O23 Dy3 Dy2 111.47(13)
O23 Dy3 Dy4 130.46(13)
O23 Dy3 O1 136.28(18)
O23 Dy3 O9 74.80(17)
O23 Dy3 O19 85.6(2)
O23 Dy3 N11 63.96(19)
O23 Dy3 N16 63.07(19)
N11 Dy3 Dy2 164.09(15)
N11 Dy3 Dy4 83.79(14)
N11 Dy3 N16 104.38(18)
N16 Dy3 Dy2 85.38(12)
N16 Dy3 Dy4 166.43(14)
Dy3 Dy4 Dy1 91.327(12)
O1 Dy4 Dy1 45.62(11)
O1 Dy4 Dy3 45.71(11)
O1 Dy4 N9 130.48(17)
O1 Dy4 N14 128.15(17)
O11 Dy4 Dy1 104.15(12)
O11 Dy4 Dy3 41.32(13)
O11 Dy4 O1 68.55(16)
O11 Dy4 O12 86.90(17)
O11 Dy4 O16 85.73(18)
O11 Dy4 O18 76.52(18)
O11 Dy4 O21 124.80(18)
O11 Dy4 N9 148.17(18)
O11 Dy4 N14 66.68(18)
O12 Dy4 Dy1 40.26(11)
O12 Dy4 Dy3 102.02(11)
O12 Dy4 O1 66.33(16)
O12 Dy4 N9 81.22(17)
O12 Dy4 N14 133.8(2)
O15 Dy4 Dy1 41.22(12)
O15 Dy4 Dy3 104.93(12)
O15 Dy4 O1 69.48(16)
O15 Dy4 O11 138.02(17)
O15 Dy4 O12 76.06(16)
O15 Dy4 O16 124.90(18)
O15 Dy4 O18 87.49(17)
O15 Dy4 O21 86.11(17)
O15 Dy4 N9 66.96(18)
O15 Dy4 N14 147.7(2)
O16 Dy4 Dy1 112.73(13)
O16 Dy4 Dy3 126.60(13)
O16 Dy4 O1 134.31(17)
O16 Dy4 O12 75.51(17)
O16 Dy4 O21 91.43(18)
O16 Dy4 N9 62.76(19)
O16 Dy4 N14 65.76(19)
O18 Dy4 Dy1 101.70(12)
O18 Dy4 Dy3 40.15(12)
O18 Dy4 O1 66.59(16)
O18 Dy4 O12 132.93(16)
O18 Dy4 O16 144.24(17)
O18 Dy4 O21 74.53(17)
O18 Dy4 N9 131.97(18)
O18 Dy4 N14 78.68(19)
O21 Dy4 Dy1 127.10(13)
O21 Dy4 Dy3 111.46(12)
O21 Dy4 O1 134.25(17)
O21 Dy4 O12 145.17(17)
O21 Dy4 N9 64.22(18)
O21 Dy4 N14 62.2(2)
N9 Dy4 Dy1 85.45(13)
N9 Dy4 Dy3 170.51(14)
N14 Dy4 Dy1 170.59(15)
N14 Dy4 Dy3 82.94(13)
N14 Dy4 N9 101.35(18)
Dy2 O1 Dy1 90.73(16)
Dy2 O1 Dy3 89.61(14)
Dy3 O1 Dy1 179.2(2)
Dy4 O1 Dy1 89.92(14)
Dy4 O1 Dy2 178.2(2)
Dy4 O1 Dy3 89.72(16)
Dy1 O2 Dy2 99.31(18)
C1 O2 Dy1 133.3(4)
C1 O2 Dy2 124.4(4)
C4 O3 Dy1 124.2(5)
Dy2 O5 Dy1 98.78(18)
C16 O5 Dy1 125.4(4)
C16 O5 Dy2 132.3(4)
C19 O6 Dy2 124.7(5)
Dy3 O8 Dy2 97.66(17)
C110 O8 Dy2 126.9(4)
C110 O8 Dy3 132.7(4)
Dy2 O9 Dy3 98.40(17)
C31 O9 Dy2 132.6(4)
C31 O9 Dy3 125.2(4)
Dy4 O11 Dy3 98.20(18)
C95 O11 Dy3 128.5(5)
C95 O11 Dy4 130.6(5)
Dy1 O12 Dy4 97.06(16)
C47 O12 Dy1 135.1(4)
C47 O12 Dy4 123.7(4)
C50 O13 Dy1 126.2(5)
Dy4 O15 Dy1 98.84(17)
C62 O15 Dy1 126.7(4)
C62 O15 Dy4 132.1(4)
C65 O16 Dy4 124.7(5)
Dy3 O18 Dy4 98.57(19)
C77 O18 Dy3 130.8(5)
C77 O18 Dy4 129.1(4)
C80 O19 Dy3 124.1(5)
C92 O21 Dy4 124.6(5)
C107 O23 Dy3 124.9(5)
N2 N1 Dy1 113.7(4)
C3 N1 Dy1 130.9(5)
C3 N1 N2 114.7(6)
C4 N2 N1 116.6(6)
N4 N3 Dy2 114.3(4)
C18 N3 Dy2 129.9(5)
C18 N3 N4 115.2(6)
C19 N4 N3 115.6(6)
C35 N5 N20 117.2(6)
C35 O37 Dy2 124.1(5)
N8 N7 Dy1 113.5(5)
C49 N7 Dy1 130.9(5)
C49 N7 N8 114.2(7)
C50 N8 N7 116.3(6)
N10 N9 Dy4 113.3(4)
C64 N9 Dy4 129.5(5)
C64 N9 N10 115.6(6)
C65 N10 N9 116.2(6)
N12 N11 Dy3 115.2(5)
C79 N11 Dy3 128.0(5)
C79 N11 N12 114.8(6)
C80 N12 N11 116.7(6)
C92 N13 N14 116.5(6)
N13 N14 Dy4 114.6(5)
C93 N14 Dy4 129.7(6)
C93 N14 N13 114.9(6)
C107 N15 N16 117.4(6)
N15 N16 Dy3 112.2(4)
C108 N16 Dy3 130.3(5)
C108 N16 N15 116.5(6)
O2 C1 C2 122.0(7)
O2 C1 C15 119.0(6)
C15 C1 C2 119.0(7)
C1 C2 C3 123.6(7)
C12 C2 C1 119.2(7)
C12 C2 C3 117.3(7)
N1 C3 C2 122.9(7)
O3 C4 N2 123.0(7)
O3 C4 C5 120.2(7)
N2 C4 C5 116.8(6)
O4 C5 C4 110.1(6)
O4 C5 C6 110.2(6)
C6 C5 C4 111.0(6)
C7 C6 C5 119.9(7)
C11 C6 C5 121.2(7)
C11 C6 C7 118.9(8)
C6 C7 C8 120.0(9)
C9 C8 C7 120.0(9)
C10 C9 C8 120.0(9)
C9 C10 C11 120.5(9)
C10 C11 C6 120.6(8)
C13 C12 C2 121.2(8)
C12 C13 C14 118.9(8)
C13 C14 C15 121.1(8)
C14 C15 C1 120.6(7)
O5 C16 C17 122.2(7)
O5 C16 C30 120.2(7)
C30 C16 C17 117.6(7)
C16 C17 C18 123.5(7)
C27 C17 C16 119.5(7)
C27 C17 C18 117.0(7)
N3 C18 C17 123.5(7)
O6 C19 N4 122.9(7)
O6 C19 C20 118.9(7)
N4 C19 C20 118.1(7)
O7 C20 C19 109.8(7)
O7 C20 C21 110.9(7)
C21 C20 C19 107.5(7)
C22 C21 C20 120.2(9)
C26 C21 C20 120.9(9)
C26 C21 C22 118.8(10)
C23 C22 C21 121.7(11)
C22 C23 C24 118.3(12)
C25 C24 C23 120.9(11)
C24 C25 C26 120.2(11)
C21 C26 C25 120.1(10)
C28 C27 C17 121.8(8)
C27 C28 C29 119.0(8)
C28 C29 C30 120.9(8)
C29 C30 C16 121.2(8)
O9 C31 C32 122.3(7)
O9 C31 C46 119.1(7)
C32 C31 C46 118.5(7)
C31 C32 C33 123.8(7)
C31 C32 C43 119.5(8)
C43 C32 C33 116.6(8)
N20 C33 C32 123.0(7)
N5 N20 Dy2 114.0(5)
C33 N20 Dy2 130.0(6)
C33 N20 N5 114.7(7)
N5 C35 C36 116.9(7)
O37 C35 N5 122.2(7)
O37 C35 C36 120.8(7)
O10 C36 C35 109.4(7)
O10 C36 C37 110.3(7)
C37 C36 C35 108.5(7)
C38 C37 C36 120.5(9)
C42 C37 C36 119.7(9)
C42 C37 C38 119.6(10)
C37 C38 C39 120.4(11)
C38 C39 C40 120.2(12)
C41 C40 C39 119.1(11)
C40 C41 C42 120.6(12)
C37 C42 C41 120.0(11)
C44 C43 C32 120.9(9)
C43 C44 C45 119.6(9)
C46 C45 C44 120.3(9)
C45 C46 C31 121.0(8)
O12 C47 C48 122.8(7)
O12 C47 C61 119.4(7)
C48 C47 C61 117.7(7)
C47 C48 C49 122.7(7)
C47 C48 C58 120.1(7)
C58 C48 C49 117.0(7)
N7 C49 C48 123.4(7)
O13 C50 N8 121.9(7)
O13 C50 C51 122.2(9)
O13 C50 C51A 115.5(14)
N8 C50 C51 115.8(9)
N8 C50 C51A 120.8(14)
O14 C51 C50 112.0(12)
O14 C51 C52 110.3(12)
C50 C51 C52 109.7(12)
C53 C52 C51 121.1(16)
C57 C52 C51 119.6(15)
C57 C52 C53 119.0(15)
C54 C53 C52 122.1(18)
C53 C54 C55 117.9(16)
C56 C55 C54 121.2(15)
C55 C56 C57 119.2(15)
C52 C57 C56 120.3(15)
C59 C58 C48 121.6(8)
C58 C59 C60 118.5(8)
C61 C60 C59 120.9(8)
C60 C61 C47 121.2(8)
O15 C62 C63 122.2(7)
O15 C62 C76 120.1(7)
C76 C62 C63 117.7(7)
C62 C63 C64 122.9(7)
C73 C63 C62 119.6(7)
C73 C63 C64 117.5(7)
N9 C64 C63 123.4(7)
O16 C65 N10 122.8(7)
O16 C65 C66 121.0(7)
N10 C65 C66 116.2(7)
O17 C66 C65 110.9(7)
O17 C66 C67 109.8(7)
C67 C66 C65 108.9(8)
C68 C67 C66 128.5(18)
C68 C67 C72 105(2)
C72 C67 C66 122.9(16)
C68A C67 C66 112.7(15)
C72A C67 C66 116.6(15)
C72A C67 C68A 130.0(19)
C67 C68 C69 125(3)
C70 C69 C68 118(3)
C71 C70 C69 122(3)
C70 C71 C72 117(3)
C71 C72 C67 130(3)
C74 C73 C63 121.3(8)
C73 C74 C75 119.4(8)
C76 C75 C74 120.5(8)
C75 C76 C62 121.5(8)
O18 C77 C78 121.5(7)
O18 C77 C91 120.0(7)
C91 C77 C78 118.4(7)
C77 C78 C79 122.2(8)
C88 C78 C77 118.3(8)
C88 C78 C79 119.5(7)
N11 C79 C78 123.7(7)
O19 C80 N12 121.7(8)
O19 C80 C81 122.9(8)
N12 C80 C81 115.4(7)
O20 C81 C80 109.0(7)
O20 C81 C82 114.4(13)
O20 C81 C82A 108.5(11)
C80 C81 C82A 109.3(12)
C82 C81 C80 116.3(14)
C83 C82 C81 116(2)
C87 C82 C81 124(2)
C87 C82 C83 120(3)
C82 C83 C84 120(3)
C85 C84 C83 119(3)
C86 C85 C84 118(3)
C85 C86 C87 121(3)
C82 C87 C86 122(3)
C89 C88 C78 122.6(8)
C88 C89 C90 119.0(8)
C91 C90 C89 120.3(9)
C90 C91 C77 121.4(8)
O21 C92 N13 121.5(8)
O21 C92 C100 121.7(8)
N13 C92 C100 116.7(7)
N14 C93 C94 122.8(7)
C95 C94 C93 123.6(8)
C99 C94 C93 117.8(8)
C99 C94 C95 118.5(9)
O11 C95 C94 120.7(7)
O11 C95 C96 120.1(7)
C96 C95 C94 119.1(7)
C97 C96 C95 120.8(9)
C96 C97 C98 120.5(10)
C99 C98 C97 118.9(9)
C98 C99 C94 122.1(10)
O22 C100 C92 112.4(8)
O22 C100 C101 108.2(8)
C92 C100 C101 108.0(7)
C102 C101 C100 118.1(14)
C106 C101 C100 116.4(14)
C106 C101 C102 123.7(18)
C1A C101 C100 123.2(15)
C1E C101 C100 123.0(15)
C1E C101 C1A 112(2)
C101 C102 C103 120(2)
C104 C103 C102 116(2)
C103 C104 C105 122(2)
C106 C105 C104 120(2)
C105 C106 C101 117(2)
O23 C107 N15 122.1(7)
O23 C107 C115 121.6(7)
N15 C107 C115 116.4(7)
N16 C108 C109 124.7(7)
C110 C109 C108 122.4(7)
C110 C109 C114 119.3(7)
C114 C109 C108 118.2(7)
O8 C110 C109 121.9(7)
O8 C110 C111 119.1(7)
C109 C110 C111 118.9(7)
C112 C111 C110 120.3(8)
C111 C112 C113 120.6(8)
C114 C113 C112 119.1(8)
C113 C114 C109 121.7(8)
O24 C115 C107 110.5(7)
O24 C115 C116 108.8(6)
C107 C115 C116 107.6(6)
C117 C116 C115 120.3(8)
C117 C116 C121 119.8(8)
C121 C116 C115 119.8(8)
C116 C117 C118 120.4(9)
C119 C118 C117 119.6(9)
C118 C119 C120 121.0(9)
C121 C120 C119 119.0(9)
C120 C121 C116 120.1(9)
O26 N17 O25 124.7(12)
O27 N17 O25 109.4(13)
O27 N17 O26 125.9(14)
O28 N18 O29 123.1(14)
O28 N18 O30 116.1(13)
O30 N18 O29 120.7(11)
N21 C122 C124 178(3)
O35 N19 O34 134.1(18)
O35 N19 O36 112.6(17)
O36 N19 O34 112.1(15)
N23 C125 C126 176(3)
C83A C82A C81 123(2)
C83A C82A C87A 119(2)
C87A C82A C81 117.6(19)
C82A C83A C84A 120(2)
C85A C84A C83A 122(2)
C84A C85A C86A 119(2)
C87A C86A C85A 120(2)
C86A C87A C82A 118(2)
C57A C52A C51A 122(3)
C53A C52A C57A 123(4)
C53A C52A C51A 115(4)
C52A C57A C56A 107(3)
C55A C56A C57A 120(3)
C56A C55A C54A 127(4)
C55A C54A C53A 115(4)
C52A C53A C54A 124(4)
C52A C51A C50 100(2)
O14A C51A C50 106(2)
O14A C51A C52A 111(3)
C69A C68A C67 118(2)
C68A C69A C70A 120(2)
C69A C70A C71A 116(2)
C72A C71A C70A 125(2)
C67 C72A C71A 109(2)
C1B C1A C101 120(2)
C1C C1B C1A 122(3)
C1B C1C C1D 121(2)
C1C C1D C1E 119(2)
C1D C1E C101 125(3)

loop_
_geom_bond_atom_site_label_1
_geom_bond_atom_site_label_2
_geom_bond_distance
Dy1 Dy2 3.5851(6)
Dy1 Dy4 3.5565(5)
Dy1 O1 2.542(5)
Dy1 O2 2.300(5)
Dy1 O3 2.405(5)
Dy1 O5 2.398(5)
Dy1 O12 2.316(5)
Dy1 O13 2.395(5)
Dy1 O15 2.372(5)
Dy1 N1 2.642(6)
Dy1 N7 2.660(6)
Dy2 Dy3 3.5504(5)
Dy2 O1 2.496(5)
Dy2 O2 2.403(5)
Dy2 O5 2.324(5)
Dy2 O6 2.392(5)
Dy2 O8 2.400(5)
Dy2 O9 2.301(5)
Dy2 N3 2.614(6)
Dy2 O37 2.426(5)
Dy2 N20 2.633(6)
Dy3 Dy4 3.5506(6)
Dy3 O1 2.542(5)
Dy3 O8 2.316(5)
Dy3 O9 2.389(5)
Dy3 O11 2.369(5)
Dy3 O18 2.315(5)
Dy3 O19 2.451(5)
Dy3 O23 2.383(5)
Dy3 N11 2.625(6)
Dy3 N16 2.645(6)
Dy4 O1 2.491(5)
Dy4 O11 2.329(5)
Dy4 O12 2.429(5)
Dy4 O15 2.311(5)
Dy4 O16 2.403(5)
Dy4 O18 2.369(5)
Dy4 O21 2.425(5)
Dy4 N9 2.641(6)
Dy4 N14 2.618(6)
O2 C1 1.343(9)
O3 C4 1.253(9)
O4 C5 1.427(9)
O5 C16 1.319(9)
O6 C19 1.245(9)
O7 C20 1.434(10)
O8 C110 1.348(8)
O9 C31 1.347(8)
O10 C36 1.424(11)
O11 C95 1.328(9)
O12 C47 1.336(9)
O13 C50 1.228(9)
O14 C51 1.426(18)
O15 C62 1.337(8)
O16 C65 1.236(10)
O17 C66 1.418(12)
O18 C77 1.342(9)
O19 C80 1.239(10)
O20 C81 1.434(10)
O21 C92 1.236(10)
O22 C100 1.397(12)
O23 C107 1.232(10)
O24 C115 1.423(10)
N1 N2 1.382(9)
N1 C3 1.292(10)
N2 C4 1.319(10)
N3 N4 1.394(9)
N3 C18 1.295(10)
N4 C19 1.318(11)
N5 N20 1.378(10)
N5 C35 1.324(11)
O37 C35 1.249(9)
N7 N8 1.375(9)
N7 C49 1.282(10)
N8 C50 1.349(11)
N9 N10 1.393(9)
N9 C64 1.268(10)
N10 C65 1.340(11)
N11 N12 1.373(10)
N11 C79 1.292(12)
N12 C80 1.334(12)
N13 N14 1.382(10)
N13 C92 1.340(12)
N14 C93 1.270(11)
N15 N16 1.376(9)
N15 C107 1.346(11)
N16 C108 1.239(11)
C1 C2 1.408(10)
C1 C15 1.392(11)
C2 C3 1.452(11)
C2 C12 1.408(11)
C4 C5 1.534(10)
C5 C6 1.505(11)
C6 C7 1.397(11)
C6 C11 1.395(11)
C7 C8 1.399(13)
C8 C9 1.392(15)
C9 C10 1.370(15)
C10 C11 1.387(13)
C12 C13 1.381(13)
C13 C14 1.385(13)
C14 C15 1.387(12)
C16 C17 1.423(10)
C16 C30 1.401(11)
C17 C18 1.449(11)
C17 C27 1.409(11)
C19 C20 1.532(11)
C20 C21 1.532(13)
C21 C22 1.396(15)
C21 C26 1.380(14)
C22 C23 1.382(18)
C23 C24 1.402(18)
C24 C25 1.361(17)
C25 C26 1.404(15)
C27 C28 1.365(13)
C28 C29 1.388(13)
C29 C30 1.392(11)
C31 C32 1.402(11)
C31 C46 1.405(11)
C32 C33 1.452(12)
C32 C43 1.423(12)
C33 N20 1.287(11)
C35 C36 1.535(11)
C36 C37 1.497(13)
C37 C38 1.382(14)
C37 C42 1.377(15)
C38 C39 1.384(16)
C39 C40 1.386(19)
C40 C41 1.38(2)
C41 C42 1.391(16)
C43 C44 1.361(14)
C44 C45 1.405(14)
C45 C46 1.381(12)
C47 C48 1.398(11)
C47 C61 1.412(11)
C48 C49 1.461(11)
C48 C58 1.408(11)
C50 C51 1.505(16)
C50 C51A 1.60(3)
C51 C52 1.52(2)
C52 C53 1.40(2)
C52 C57 1.39(2)
C53 C54 1.37(3)
C54 C55 1.42(2)
C55 C56 1.38(2)
C56 C57 1.41(2)
C58 C59 1.374(13)
C59 C60 1.397(14)
C60 C61 1.383(12)
C62 C63 1.415(11)
C62 C76 1.399(11)
C63 C64 1.460(11)
C63 C73 1.404(11)
C65 C66 1.519(11)
C66 C67 1.510(13)
C67 C68 1.34(3)
C67 C72 1.44(4)
C67 C68A 1.42(3)
C67 C72A 1.36(3)
C68 C69 1.42(4)
C69 C70 1.41(5)
C70 C71 1.20(5)
C71 C72 1.39(4)
C73 C74 1.364(13)
C74 C75 1.390(13)
C75 C76 1.378(12)
C77 C78 1.417(11)
C77 C91 1.403(12)
C78 C79 1.437(13)
C78 C88 1.415(12)
C80 C81 1.522(11)
C81 C82 1.52(3)
C81 C82A 1.53(3)
C82 C83 1.35(4)
C82 C87 1.33(4)
C83 C84 1.44(4)
C84 C85 1.37(4)
C85 C86 1.36(4)
C86 C87 1.39(4)
C88 C89 1.365(15)
C89 C90 1.391(13)
C90 C91 1.390(12)
C92 C100 1.510(12)
C93 C94 1.447(13)
C94 C95 1.430(11)
C94 C99 1.405(13)
C95 C96 1.399(12)
C96 C97 1.388(13)
C97 C98 1.412(16)
C98 C99 1.372(17)
C100 C101 1.521(13)
C101 C102 1.36(3)
C101 C106 1.35(3)
C101 C1A 1.47(3)
C101 C1E 1.45(3)
C102 C103 1.39(3)
C103 C104 1.38(3)
C104 C105 1.42(3)
C105 C106 1.35(3)
C107 C115 1.517(11)
C108 C109 1.458(12)
C109 C110 1.397(11)
C109 C114 1.411(11)
C110 C111 1.413(11)
C111 C112 1.391(12)
C112 C113 1.396(14)
C113 C114 1.370(13)
C115 C116 1.520(10)
C116 C117 1.381(13)
C116 C121 1.401(13)
C117 C118 1.403(13)
C118 C119 1.365(15)
C119 C120 1.411(15)
C120 C121 1.390(12)
O25 N17 1.425(19)
O26 N17 1.321(19)
O27 N17 1.244(19)
O28 N18 1.192(15)
O29 N18 1.287(13)
O30 N18 1.248(14)
C122 N21 1.04(4)
C122 C124 1.45(5)
O35 N19 1.069(17)
N19 O34 1.314(18)
N19 O36 1.289(18)
C125 N23 1.03(3)
C125 C126 1.45(3)
C82A C83A 1.36(3)
C82A C87A 1.45(3)
C83A C84A 1.37(3)
C84A C85A 1.35(4)
C85A C86A 1.40(4)
C86A C87A 1.38(3)
C52A C57A 1.44(5)
C52A C53A 1.31(6)
C52A C51A 1.50(5)
C57A C56A 1.74(5)
C56A C55A 1.19(5)
C55A C54A 1.34(6)
C54A C53A 1.50(6)
C51A O14A 1.45(4)
C68A C69A 1.41(3)
C69A C70A 1.42(4)
C70A C71A 1.48(4)
C71A C72A 1.47(4)
C1A C1B 1.42(4)
C1B C1C 1.33(4)
C1C C1D 1.37(3)
C1D C1E 1.38(4)

loop_
_geom_torsion_atom_site_label_1
_geom_torsion_atom_site_label_2
_geom_torsion_atom_site_label_3
_geom_torsion_atom_site_label_4
_geom_torsion
Dy1 O2 C1 C2 -51.8(9)
Dy1 O2 C1 C15 130.1(6)
Dy1 O3 C4 N2 -3.2(10)
Dy1 O3 C4 C5 177.6(5)
Dy1 O5 C16 C17 105.5(7)
Dy1 O5 C16 C30 -73.2(8)
Dy1 O12 C47 C48 -47.9(10)
Dy1 O12 C47 C61 135.6(6)
Dy1 O13 C50 N8 2.3(11)
Dy1 O13 C50 C51 -172.9(8)
Dy1 O13 C50 C51A 166.9(15)
Dy1 O15 C62 C63 109.9(7)
Dy1 O15 C62 C76 -69.7(8)
Dy1 N1 N2 C4 -2.0(8)
Dy1 N1 C3 C2 9.6(11)
Dy1 N7 N8 C50 -3.2(8)
Dy1 N7 C49 C48 14.5(11)
Dy2 O2 C1 C2 104.1(7)
Dy2 O2 C1 C15 -74.1(8)
Dy2 O5 C16 C17 -48.7(10)
Dy2 O5 C16 C30 132.6(6)
Dy2 O6 C19 N4 -0.8(11)
Dy2 O6 C19 C20 -176.9(5)
Dy2 O8 C110 C109 107.4(7)
Dy2 O8 C110 C111 -70.8(8)
Dy2 O9 C31 C32 -49.6(9)
Dy2 O9 C31 C46 132.2(6)
Dy2 N3 N4 C19 -2.7(8)
Dy2 N3 C18 C17 9.0(11)
Dy2 O37 C35 N5 0.8(10)
Dy2 O37 C35 C36 -177.2(5)
Dy3 O8 C110 C109 -49.4(9)
Dy3 O8 C110 C111 132.4(6)
Dy3 O9 C31 C32 103.3(7)
Dy3 O9 C31 C46 -74.9(8)
Dy3 O11 C95 C94 105.6(8)
Dy3 O11 C95 C96 -70.3(9)
Dy3 O18 C77 C78 -51.3(10)
Dy3 O18 C77 C91 130.1(6)
Dy3 O19 C80 N12 -8.8(11)
Dy3 O19 C80 C81 169.1(6)
Dy3 O23 C107 N15 6.2(10)
Dy3 O23 C107 C115 -172.5(5)
Dy3 N11 N12 C80 -1.0(8)
Dy3 N11 C79 C78 20.5(12)
Dy3 N16 C108 C109 11.1(11)
Dy4 O11 C95 C94 -51.3(10)
Dy4 O11 C95 C96 132.8(7)
Dy4 O12 C47 C48 103.6(7)
Dy4 O12 C47 C61 -72.8(8)
Dy4 O15 C62 C63 -49.0(9)
Dy4 O15 C62 C76 131.5(6)
Dy4 O16 C65 N10 2.9(11)
Dy4 O16 C65 C66 -176.6(5)
Dy4 O18 C77 C78 111.4(7)
Dy4 O18 C77 C91 -67.2(9)
Dy4 O21 C92 N13 -9.6(11)
Dy4 O21 C92 C100 171.6(6)
Dy4 N9 N10 C65 -4.0(8)
Dy4 N9 C64 C63 15.3(11)
Dy4 N14 C93 C94 14.7(12)
O2 C1 C2 C3 3.6(12)
O2 C1 C2 C12 -175.5(8)
O2 C1 C15 C14 177.6(8)
O3 C4 C5 O4 -140.1(7)
O3 C4 C5 C6 97.6(8)
O4 C5 C6 C7 15.7(10)
O4 C5 C6 C11 -166.6(7)
O5 C16 C17 C18 0.0(12)
O5 C16 C17 C27 -177.8(7)
O5 C16 C30 C29 179.2(7)
O6 C19 C20 O7 -173.8(7)
O6 C19 C20 C21 65.4(10)
O7 C20 C21 C22 -47.6(12)
O7 C20 C21 C26 136.1(9)
O8 C110 C111 C112 177.5(7)
O9 C31 C32 C33 2.3(12)
O9 C31 C32 C43 -174.1(7)
O9 C31 C46 C45 175.3(7)
O10 C36 C37 C38 -20.8(12)
O10 C36 C37 C42 163.7(9)
O11 C95 C96 C97 178.0(8)
O12 C47 C48 C49 1.5(11)
O12 C47 C48 C58 -174.4(7)
O12 C47 C61 C60 174.8(7)
O13 C50 C51 O14 165.3(10)
O13 C50 C51 C52 42.5(16)
O13 C50 C51A C52A 75(3)
O13 C50 C51A O14A -170.4(18)
O14 C51 C52 C53 153.3(16)
O14 C51 C52 C57 -33.2(19)
O15 C62 C63 C64 -0.9(11)
O15 C62 C63 C73 179.0(7)
O15 C62 C76 C75 -179.8(7)
O16 C65 C66 O17 -179.9(7)
O16 C65 C66 C67 59.2(10)
O17 C66 C67 C68 129(2)
O17 C66 C67 C72 -75(2)
O17 C66 C67 C68A 117.0(15)
O17 C66 C67 C72A -54.0(19)
O18 C77 C78 C79 -2.4(12)
O18 C77 C78 C88 179.1(7)
O18 C77 C91 C90 -179.6(7)
O19 C80 C81 O20 178.7(8)
O19 C80 C81 C82 47.6(17)
O19 C80 C81 C82A 60.2(14)
O20 C81 C82 C83 -19(3)
O20 C81 C82 C87 163(2)
O20 C81 C82A C83A -14(3)
O20 C81 C82A C87A 167.6(18)
O21 C92 C100 O22 -172.3(8)
O21 C92 C100 C101 68.5(11)
O22 C100 C101 C102 -12.3(17)
O22 C100 C101 C106 153.3(15)
O22 C100 C101 C1A -29.4(19)
O22 C100 C101 C1E 168.8(18)
O23 C107 C115 O24 176.8(7)
O23 C107 C115 C116 58.1(10)
O24 C115 C116 C117 -47.2(10)
O24 C115 C116 C121 135.9(8)
N1 N2 C4 O3 3.4(11)
N1 N2 C4 C5 -177.3(6)
N2 N1 C3 C2 179.4(7)
N2 C4 C5 O4 40.6(9)
N2 C4 C5 C6 -81.6(8)
N3 N4 C19 O6 2.4(11)
N3 N4 C19 C20 178.5(7)
N4 N3 C18 C17 179.0(7)
N4 C19 C20 O7 9.9(11)
N4 C19 C20 C21 -110.8(9)
N5 C35 C36 O10 8.3(11)
N5 C35 C36 C37 -112.0(8)
O37 C35 C36 O10 -173.6(7)
O37 C35 C36 C37 66.1(10)
N7 N8 C50 O13 1.0(11)
N7 N8 C50 C51 176.5(9)
N7 N8 C50 C51A -162.8(16)
N8 N7 C49 C48 180.0(7)
N8 C50 C51 O14 -10.2(15)
N8 C50 C51 C52 -133.0(12)
N8 C50 C51A C52A -121(2)
N8 C50 C51A O14A -6(3)
N9 N10 C65 O16 1.2(11)
N9 N10 C65 C66 -179.2(6)
N10 N9 C64 C63 179.5(7)
N10 C65 C66 O17 0.5(10)
N10 C65 C66 C67 -120.4(8)
N11 N12 C80 O19 6.1(12)
N11 N12 C80 C81 -171.9(7)
N12 N11 C79 C78 -176.5(7)
N12 C80 C81 O20 -3.2(11)
N12 C80 C81 C82 -134.4(15)
N12 C80 C81 C82A -121.8(12)
N13 N14 C93 C94 -176.7(8)
N13 C92 C100 O22 8.8(12)
N13 C92 C100 C101 -110.4(9)
N14 N13 C92 O21 4.8(12)
N14 N13 C92 C100 -176.3(7)
N14 C93 C94 C95 16.0(14)
N14 C93 C94 C99 -167.8(9)
N15 N16 C108 C109 178.4(7)
N15 C107 C115 O24 -2.0(10)
N15 C107 C115 C116 -120.7(8)
N16 N15 C107 O23 -0.7(11)
N16 N15 C107 C115 178.0(6)
N16 C108 C109 C110 14.9(12)
N16 C108 C109 C114 -168.2(8)
C1 C2 C3 N1 12.8(12)
C1 C2 C12 C13 -2.3(14)
C2 C1 C15 C14 -0.6(12)
C2 C12 C13 C14 -0.2(16)
C3 N1 N2 C4 -173.6(7)
C3 C2 C12 C13 178.5(9)
C4 C5 C6 C7 137.8(8)
C4 C5 C6 C11 -44.4(10)
C5 C6 C7 C8 179.2(9)
C5 C6 C11 C10 -178.6(8)
C6 C7 C8 C9 -1.6(17)
C7 C6 C11 C10 -0.8(13)
C7 C8 C9 C10 1.3(17)
C8 C9 C10 C11 -0.8(16)
C9 C10 C11 C6 0.6(14)
C11 C6 C7 C8 1.4(14)
C12 C2 C3 N1 -168.1(8)
C12 C13 C14 C15 2.3(16)
C13 C14 C15 C1 -1.9(14)
C15 C1 C2 C3 -178.3(7)
C15 C1 C2 C12 2.7(12)
C16 C17 C18 N3 16.1(12)
C16 C17 C27 C28 -1.7(12)
C17 C16 C30 C29 0.4(11)
C17 C27 C28 C29 0.9(13)
C18 N3 N4 C19 -174.3(7)
C18 C17 C27 C28 -179.6(8)
C19 C20 C21 C22 72.4(11)
C19 C20 C21 C26 -103.8(9)
C20 C21 C22 C23 -176.6(11)
C20 C21 C26 C25 176.5(9)
C21 C22 C23 C24 1.2(19)
C22 C21 C26 C25 0.2(14)
C22 C23 C24 C25 -2.1(18)
C23 C24 C25 C26 2.0(17)
C24 C25 C26 C21 -1.0(16)
C26 C21 C22 C23 -0.3(17)
C27 C17 C18 N3 -166.1(7)
C27 C28 C29 C30 0.5(13)
C28 C29 C30 C16 -1.2(13)
C30 C16 C17 C18 178.7(7)
C30 C16 C17 C27 1.0(11)
C31 C32 C33 N20 10.8(13)
C31 C32 C43 C44 -2.4(13)
C32 C31 C46 C45 -3.0(12)
C32 C33 N20 Dy2 14.6(12)
C32 C33 N20 N5 -179.0(7)
C32 C43 C44 C45 -0.6(14)
C33 C32 C43 C44 -179.0(9)
N20 N5 C35 O37 0.9(11)
N20 N5 C35 C36 179.0(7)
C35 N5 N20 Dy2 -1.9(8)
C35 N5 N20 C33 -170.6(7)
C35 C36 C37 C38 99.0(10)
C35 C36 C37 C42 -76.5(11)
C36 C37 C38 C39 -176.5(10)
C36 C37 C42 C41 177.4(10)
C37 C38 C39 C40 1.3(18)
C38 C37 C42 C41 1.8(15)
C38 C39 C40 C41 -2.5(19)
C39 C40 C41 C42 3.4(19)
C40 C41 C42 C37 -3.1(18)
C42 C37 C38 C39 -1.0(15)
C43 C32 C33 N20 -172.7(8)
C43 C44 C45 C46 1.8(14)
C44 C45 C46 C31 0.0(13)
C46 C31 C32 C33 -179.5(8)
C46 C31 C32 C43 4.1(11)
C47 C48 C49 N7 10.2(11)
C47 C48 C58 C59 -0.4(12)
C48 C47 C61 C60 -1.9(11)
C48 C58 C59 C60 -1.6(13)
C49 N7 N8 C50 -171.3(7)
C49 C48 C58 C59 -176.6(7)
C50 C51 C52 C53 -82.9(19)
C50 C51 C52 C57 90.7(17)
C51 C52 C53 C54 177.4(16)
C51 C52 C57 C56 -173.3(14)
C52 C53 C54 C55 -6(3)
C53 C52 C57 C56 0(2)
C53 C54 C55 C56 4(3)
C54 C55 C56 C57 0(3)
C55 C56 C57 C52 -2(2)
C57 C52 C53 C54 4(3)
C58 C48 C49 N7 -173.8(7)
C58 C59 C60 C61 1.8(13)
C59 C60 C61 C47 0.0(13)
C61 C47 C48 C49 178.0(7)
C61 C47 C48 C58 2.1(11)
C62 C63 C64 N9 13.3(12)
C62 C63 C73 C74 1.2(13)
C63 C62 C76 C75 0.7(11)
C63 C73 C74 C75 0.0(14)
C64 N9 N10 C65 -170.8(7)
C64 C63 C73 C74 -179.0(8)
C65 C66 C67 C68 -109(2)
C65 C66 C67 C72 47(2)
C65 C66 C67 C68A -121.4(15)
C65 C66 C67 C72A 67.6(19)
C66 C67 C68 C69 -180(2)
C66 C67 C72 C71 -179(3)
C66 C67 C68A C69A 177.3(19)
C66 C67 C72A C71A -178.7(16)
C67 C68 C69 C70 -13(5)
C67 C68A C69A C70A 0(4)
C68 C67 C72 C71 -19(4)
C68 C69 C70 C71 -5(5)
C69 C70 C71 C72 8(5)
C70 C71 C72 C67 5(5)
C72 C67 C68 C69 21(4)
C73 C63 C64 N9 -166.5(8)
C73 C74 C75 C76 -0.8(14)
C74 C75 C76 C62 0.5(13)
C76 C62 C63 C64 178.7(7)
C76 C62 C63 C73 -1.5(11)
C77 C78 C79 N11 13.0(13)
C77 C78 C88 C89 1.5(13)
C78 C77 C91 C90 1.8(12)
C78 C88 C89 C90 0.0(15)
C79 N11 N12 C80 -166.2(7)
C79 C78 C88 C89 -177.1(9)
C80 C81 C82 C83 110(3)
C80 C81 C82 C87 -69(3)
C80 C81 C82A C83A 105(2)
C80 C81 C82A C87A -74(2)
C81 C82 C83 C84 -179(2)
C81 C82 C87 C86 176(2)
C81 C82A C83A C84A 175(2)
C81 C82A C87A C86A -177(2)
C82 C83 C84 C85 2(4)
C83 C82 C87 C86 -2(5)
C83 C84 C85 C86 -1(4)
C84 C85 C86 C87 -1(4)
C85 C86 C87 C82 3(4)
C87 C82 C83 C84 -1(5)
C88 C78 C79 N11 -168.5(8)
C88 C89 C90 C91 -0.5(14)
C89 C90 C91 C77 -0.3(13)
C91 C77 C78 C79 176.2(8)
C91 C77 C78 C88 -2.3(12)
C92 N13 N14 Dy4 1.3(9)
C92 N13 N14 C93 -169.0(7)
C92 C100 C101 C102 109.6(15)
C92 C100 C101 C106 -84.8(16)
C92 C100 C101 C1A 92.5(18)
C92 C100 C101 C1E -69.3(19)
C93 C94 C95 O11 -1.6(13)
C93 C94 C95 C96 174.3(8)
C93 C94 C99 C98 -177.3(10)
C94 C95 C96 C97 2.1(14)
C95 C94 C99 C98 -0.9(16)
C95 C96 C97 C98 0.4(16)
C96 C97 C98 C99 -3.0(18)
C97 C98 C99 C94 3.3(18)
C99 C94 C95 O11 -177.8(8)
C99 C94 C95 C96 -1.8(13)
C100 C101 C102 C103 178.8(17)
C100 C101 C106 C105 -174.6(19)
C100 C101 C1A C1B -176.1(19)
C100 C101 C1E C1D 175(2)
C101 C102 C103 C104 -10(3)
C101 C1A C1B C1C 9(4)
C102 C101 C106 C105 -10(3)
C102 C103 C104 C105 3(4)
C103 C104 C105 C106 1(4)
C104 C105 C106 C101 2(4)
C106 C101 C102 C103 14(3)
C107 N15 N16 Dy3 -4.0(8)
C107 N15 N16 C108 -173.5(7)
C107 C115 C116 C117 72.5(10)
C107 C115 C116 C121 -104.4(9)
C108 C109 C110 O8 0.0(11)
C108 C109 C110 C111 178.2(7)
C108 C109 C114 C113 -178.5(8)
C109 C110 C111 C112 -0.7(12)
C110 C109 C114 C113 -1.5(13)
C110 C111 C112 C113 0.2(13)
C111 C112 C113 C114 -0.3(14)
C112 C113 C114 C109 0.9(14)
C114 C109 C110 O8 -176.9(7)
C114 C109 C110 C111 1.3(11)
C115 C116 C117 C118 -178.5(8)
C115 C116 C121 C120 178.6(8)
C116 C117 C118 C119 -0.2(15)
C117 C116 C121 C120 1.8(13)
C117 C118 C119 C120 1.9(15)
C118 C119 C120 C121 -1.7(15)
C119 C120 C121 C116 -0.1(13)
C121 C116 C117 C118 -1.7(13)
C82A C83A C84A C85A 5(4)
C83A C82A C87A C86A 4(4)
C83A C84A C85A C86A 0(4)
C84A C85A C86A C87A -2(4)
C85A C86A C87A C82A 1(4)
C87A C82A C83A C84A -7(4)
C52A C57A C56A C55A -21(5)
C57A C52A C53A C54A -12(7)
C57A C52A C51A C50 94(4)
C57A C52A C51A O14A -17(5)
C57A C56A C55A C54A 22(7)
C56A C55A C54A C53A -15(7)
C55A C54A C53A C52A 8(7)
C53A C52A C57A C56A 16(5)
C53A C52A C51A C50 -93(4)
C53A C52A C51A O14A 155(4)
C51A C52A C57A C56A -172(3)
C51A C52A C53A C54A 175(4)
C68A C67 C72A C71A 12(4)
C68A C69A C70A C71A 11(4)
C69A C70A C71A C72A -12(4)
C70A C71A C72A C67 1(4)
C72A C67 C68A C69A -13(4)
C1A C101 C1E C1D 11(4)
C1A C1B C1C C1D -3(4)
C1B C1C C1D C1E 1(4)
C1C C1D C1E C101 -6(4)
C1E C101 C1A C1B -12(3)

loop_
_twin_individual_id
_twin_individual_mass_fraction_refined
1 0.950(4)
2 0.050(4)
